data_4109879
loop_
_publ_author_name
'Rui Cao'
'Travis M. Anderson'
'Paula M. B. Piccoli'
'Arthur J. Schultz'
'Thomas F. Koetzle'
'Yurii V. Geletii'
'Elena Slonkina'
'Britt Hedman'
'Keith O. Hodgson'
'Kenneth I. Hardcastle'
'Xikui Fang'
'Martin L. Kirk'
'Sushilla Knottenbelt'
'Paul K\"ogerler'
'Djamaladdin G. Musaev'
'Keiji Morokuma'
'Masashi Takahashi'
'Craig L. Hill'

_publ_section_title
;
 Terminal Gold-Oxo Complexes
;
_journal_name_full 'Journal of the American Chemical Society'
_journal_page_first 11118
_journal_page_last 11133
_journal_paper_doi 10.1021/ja072456n
_journal_volume 129
_journal_year 2007
_chemical_formula_sum 'H65.5 K18.5 O172.75 P4 W40'
_chemical_formula_weight 11031.25
_chemical_name_systematic
;

 ?

;
_space_group_IT_number 29
_symmetry_cell_setting orthorhombic
_symmetry_space_group_name_Hall 'P 2c -2ac'
_symmetry_space_group_name_H-M 'P c a 21'
_atom_sites_solution_primary direct
_atom_sites_solution_secondary difmap
_audit_creation_method SHELXL-97
_cell_angle_alpha 90.00
_cell_angle_beta 90.00
_cell_angle_gamma 90.00
_cell_formula_units_Z 4
_cell_length_a 25.956(2)
_cell_length_b 19.0818(15)
_cell_length_c 33.801(3)
_cell_measurement_reflns_used 9440
_cell_measurement_temperature 173(2)
_cell_measurement_theta_max 28.25
_cell_measurement_theta_min 2.25
_cell_volume 16741(2)
_computing_cell_refinement 'Bruker SMART'
_computing_data_collection 'Bruker SMART'
_computing_data_reduction 'Bruker SAINT'
_computing_molecular_graphics 'Bruker SHELXTL'
_computing_publication_material 'Bruker SHELXTL'
_computing_structure_refinement 'SHELXL-97 (Sheldrick, 1997)'
_computing_structure_solution 'SHELXS-97 (Sheldrick, 1990)'
_diffrn_ambient_temperature 173(2)
_diffrn_measured_fraction_theta_full 0.997
_diffrn_measured_fraction_theta_max 0.997
_diffrn_measurement_device_type 'CCD area detector'
_diffrn_measurement_method 'phi and omega scans'
_diffrn_radiation_monochromator graphite
_diffrn_radiation_source 'fine-focus sealed tube'
_diffrn_radiation_type MoK\a
_diffrn_radiation_wavelength 0.71073
_diffrn_reflns_av_R_equivalents 0.0769
_diffrn_reflns_av_sigmaI/netI 0.0552
_diffrn_reflns_limit_h_max 34
_diffrn_reflns_limit_h_min -34
_diffrn_reflns_limit_k_max 25
_diffrn_reflns_limit_k_min -25
_diffrn_reflns_limit_l_max 44
_diffrn_reflns_limit_l_min -45
_diffrn_reflns_number 229187
_diffrn_reflns_theta_full 28.38
_diffrn_reflns_theta_max 28.38
_diffrn_reflns_theta_min 1.46
_exptl_absorpt_coefficient_mu 27.972
_exptl_absorpt_correction_T_max 0.0454
_exptl_absorpt_correction_T_min 0.0324
_exptl_absorpt_correction_type multi-scan
_exptl_absorpt_process_details 'SADABS V2.10, Sheldrick, 2003'
_exptl_crystal_colour yellow
_exptl_crystal_density_diffrn 4.377
_exptl_crystal_description prism
_exptl_crystal_F_000 19276
_exptl_crystal_size_max 0.39
_exptl_crystal_size_mid 0.34
_exptl_crystal_size_min 0.29
_refine_diff_density_max 7.969
_refine_diff_density_min -9.547
_refine_diff_density_rms 0.597
_refine_ls_abs_structure_details 'Flack H D (1983), Acta Cryst. A39, 876-881'
_refine_ls_abs_structure_Flack 0.015(10)
_refine_ls_extinction_coef 0.0000058(9)
_refine_ls_extinction_expression Fc^*^=kFc[1+0.001xFc^2^\l^3^/sin(2\q)]^-1/4^
_refine_ls_extinction_method SHELXL
_refine_ls_goodness_of_fit_ref 1.022
_refine_ls_hydrogen_treatment none
_refine_ls_matrix_type full
_refine_ls_number_parameters 1026
_refine_ls_number_reflns 41719
_refine_ls_number_restraints 11
_refine_ls_restrained_S_all 1.022
_refine_ls_R_factor_all 0.0542
_refine_ls_R_factor_gt 0.0483
_refine_ls_shift/su_max 0.009
_refine_ls_shift/su_mean 0.000
_refine_ls_structure_factor_coef Fsqd
_refine_ls_weighting_details 'calc w=1/[\s^2^(Fo^2^)+(0.0536P)^2^+1207.9121P] where P=(Fo^2^+2Fc^2^)/3'
_refine_ls_weighting_scheme calc
_refine_ls_wR_factor_gt 0.1172
_refine_ls_wR_factor_ref 0.1209
_reflns_number_gt 38421
_reflns_number_total 41719
_reflns_threshold_expression >2sigma(I)
_cod_data_source_file ja072456nsi20070408_062451.cif
_cod_data_source_block 3
_cod_original_formula_sum 'H65.50 K18.50 O172.75 P4 W40'
_cod_database_code 4109879

loop_
_symmetry_equiv_pos_as_xyz
'x, y, z'
'-x, -y, z+1/2'
'x+1/2, -y, z'
'-x+1/2, y, z+1/2'

loop_
_atom_site_label
_atom_site_type_symbol
_atom_site_fract_x
_atom_site_fract_y
_atom_site_fract_z
_atom_site_U_iso_or_equiv
_atom_site_adp_type
_atom_site_occupancy
_atom_site_symmetry_multiplicity
_atom_site_calc_flag
_atom_site_refinement_flags
W1 W 0.51487(3) 0.99312(3) 0.72820(2) 0.00241(12) Uiso 1 1 d .
W2 W 0.62823(3) 1.07355(3) 0.75245(2) 0.00165(12) Uiso 1 1 d .
W3 W 0.62049(3) 0.89648(3) 0.75360(2) 0.00194(12) Uiso 1 1 d .
W4 W 0.62587(3) 1.16802(4) 0.65805(2) 0.00263(12) Uiso 1 1 d .
W5 W 0.74292(3) 1.06473(3) 0.68298(2) 0.00238(12) Uiso 1 1 d .
W6 W 0.73361(3) 0.88981(3) 0.68173(2) 0.00145(12) Uiso 1 1 d .
W7 W 0.61026(3) 0.79861(4) 0.66073(2) 0.00238(12) Uiso 1 1 d .
W8 W 0.50783(3) 0.89414(4) 0.63369(2) 0.00272(12) Uiso 1 1 d .
W9 W 0.51705(3) 1.08579(3) 0.63132(2) 0.00228(12) Uiso 1 1 d .
W10 W 0.69392(3) 1.16188(4) 0.47051(2) 0.00472(13) Uiso 1 1 d .
W11 W 0.80909(3) 1.05198(4) 0.49380(2) 0.00540(13) Uiso 1 1 d .
W12 W 0.79823(3) 0.87623(4) 0.49600(2) 0.00392(13) Uiso 1 1 d .
W13 W 0.67226(3) 0.79361(4) 0.47013(2) 0.00355(12) Uiso 1 1 d .
W14 W 0.56874(3) 0.89557(4) 0.45516(2) 0.00466(13) Uiso 1 1 d .
W15 W 0.58020(3) 1.08625(4) 0.45095(2) 0.00402(13) Uiso 1 1 d .
W16 W 0.63804(3) 0.97823(4) 0.37070(2) 0.00560(13) Uiso 1 1 d .
W17 W 0.75245(3) 1.05851(4) 0.39092(2) 0.00545(13) Uiso 1 1 d .
W18 W 0.74415(3) 0.88093(4) 0.39116(2) 0.00500(13) Uiso 1 1 d .
W19 W 0.79335(3) 0.62059(4) 0.84982(2) 0.00525(13) Uiso 1 1 d .
W20 W 0.90305(3) 0.52720(4) 0.86730(2) 0.00612(13) Uiso 1 1 d .
W21 W 0.78965(3) 0.44366(4) 0.85038(2) 0.00656(13) Uiso 1 1 d .
W22 W 0.86102(3) 0.71114(3) 0.76885(2) 0.00272(12) Uiso 1 1 d .
W23 W 0.96801(3) 0.61644(3) 0.78330(2) 0.00358(12) Uiso 1 1 d .
W24 W 0.96104(3) 0.42472(3) 0.78497(2) 0.00379(12) Uiso 1 1 d .
W25 W 0.84915(3) 0.34154(4) 0.77050(2) 0.00352(12) Uiso 1 1 d .
W26 W 0.73234(3) 0.44724(4) 0.74724(2) 0.00614(13) Uiso 1 1 d .
W27 W 0.73691(3) 0.62201(4) 0.74482(2) 0.00519(13) Uiso 1 1 d .
W28 W 1.02845(3) 0.60997(3) 0.60711(2) 0.00172(12) Uiso 1 1 d .
W29 W 1.02196(3) 0.41885(3) 0.60712(2) 0.00254(12) Uiso 1 1 d .
W30 W 0.91409(3) 0.33399(4) 0.57997(2) 0.00315(13) Uiso 1 1 d .
W31 W 0.79741(3) 0.43781(4) 0.55571(2) 0.00707(13) Uiso 1 1 d .
W32 W 0.80381(3) 0.61340(4) 0.55565(2) 0.00476(13) Uiso 1 1 d .
W33 W 0.92677(3) 0.70475(4) 0.57751(2) 0.00356(13) Uiso 1 1 d .
W34 W 0.91764(3) 0.60787(4) 0.48508(2) 0.00419(13) Uiso 1 1 d .
W35 W 1.02374(3) 0.51430(3) 0.51122(2) 0.00319(13) Uiso 1 1 d .
W36 W 0.91252(3) 0.43042(4) 0.48592(2) 0.00458(13) Uiso 1 1 d .
W37 W 0.59800(3) 0.84320(4) 0.55670(2) 0.00376(12) Uiso 1 1 d .
W38 W 0.60945(3) 1.12509(4) 0.55344(2) 0.00480(13) Uiso 1 1 d .
W39 W 0.93518(3) 0.66410(4) 0.68167(2) 0.00401(12) Uiso 1 1 d .
W40 W 0.92767(3) 0.37857(4) 0.68354(2) 0.00398(12) Uiso 1 1 d .
P1 P 0.9177(2) 0.5198(3) 0.57594(16) 0.010 Uiso 1 1 d .
P2 P 0.8502(2) 0.5270(3) 0.77126(16) 0.010 Uiso 1 1 d .
P3 P 0.6205(2) 0.9835(3) 0.66292(16) 0.010 Uiso 1 1 d .
P4 P 0.6882(2) 0.9771(3) 0.46825(16) 0.010 Uiso 1 1 d .
K1 K 0.72594(15) 0.9841(2) 0.57886(13) 0.0092(8) Uani 1 1 d U
K2 K 0.81032(16) 0.5247(2) 0.66029(13) 0.0114(8) Uani 1 1 d .
K3 K 0.79470(18) 0.6907(2) 0.45073(14) 0.0162(9) Uiso 1 1 d .
K4 K 0.74023(16) 0.8049(2) 0.78148(12) 0.0105(8) Uani 1 1 d .
K5 K 0.7200(2) 0.3664(3) 0.95398(16) 0.0283(12) Uani 1 1 d U
K6 K 0.7660(2) 0.1397(3) 0.78856(14) 0.0255(11) Uani 1 1 d .
K7 K 0.85186(18) 0.9520(3) 0.75017(14) 0.0210(10) Uani 1 1 d .
K8 K 0.69419(19) 0.3666(2) 0.64326(15) 0.0198(9) Uani 1 1 d U
K9 K 0.59586(19) 0.4973(3) 0.77781(17) 0.0241(10) Uani 1 1 d U
K10 K 0.6098(2) 0.2854(3) 0.75062(16) 0.0257(11) Uani 1 1 d U
K11 K 0.85570(17) 0.8623(3) 0.61517(15) 0.0219(10) Uani 1 1 d U
K12 K 0.5915(2) 0.7038(3) 0.7820(3) 0.063(3) Uani 1 1 d U
K13 K 0.9181(3) 0.3106(5) 0.3726(3) 0.0148(16) Uiso 0.50 1 d P
K14 K 0.72754(16) 0.7845(2) 0.58230(13) 0.0119(8) Uani 1 1 d U
K15 K 0.9464(5) 0.8033(7) 0.4729(9) 0.233(13) Uani 1 1 d .
K16 K 0.8819(3) 0.1730(4) 0.7047(2) 0.0515(19) Uani 1 1 d .
K17 K 0.9545(2) 1.1436(3) 0.52583(18) 0.0322(13) Uani 1 1 d .
K18 K 0.8560(2) 0.3762(3) 1.03193(17) 0.0299(12) Uani 1 1 d U
K19 K 0.6450(3) 0.6239(4) 0.5325(2) 0.0448(17) Uani 1 1 d .
O1 O 0.6378(5) 1.1294(7) 0.7924(4) 0.010(3) Uiso 1 1 d .
O2 O 0.4551(5) 0.9984(6) 0.7498(4) 0.005(2) Uiso 1 1 d .
O3 O 0.6273(5) 0.8390(7) 0.7923(4) 0.007(2) Uiso 1 1 d .
O4 O 0.5469(5) 0.9198(7) 0.7582(4) 0.008(3) Uiso 1 1 d .
O5 O 0.5522(5) 1.0582(7) 0.7582(4) 0.007(3) Uiso 1 1 d .
O6 O 0.6317(5) 0.9841(6) 0.7805(4) 0.005(2) Uiso 1 1 d .
O7 O 0.6036(5) 0.9861(6) 0.7074(4) 0.005(2) Uiso 1 1 d .
O8 O 0.5020(5) 0.9257(6) 0.6877(4) 0.006(2) Uiso 1 1 d .
O9 O 0.5098(5) 1.0584(6) 0.6861(4) 0.006(2) Uiso 1 1 d .
O10 O 0.6109(5) 1.1369(6) 0.7114(4) 0.002(2) Uiso 1 1 d .
O11 O 0.6920(5) 1.0631(7) 0.7313(4) 0.011(3) Uiso 1 1 d .
O12 O 0.6845(5) 0.8977(6) 0.7306(4) 0.006(2) Uiso 1 1 d .
O13 O 0.5996(5) 0.8331(6) 0.7126(4) 0.005(2) Uiso 1 1 d .
O14 O 0.6014(5) 1.0496(7) 0.6429(4) 0.010 Uiso 1 1 d .
O15 O 0.5951(5) 0.9176(7) 0.6447(4) 0.010 Uiso 1 1 d .
O16 O 0.6785(5) 0.9799(6) 0.6599(4) 0.001(2) Uiso 1 1 d .
O17 O 0.5536(5) 1.1693(6) 0.6490(4) 0.003(2) Uiso 1 1 d .
O18 O 0.4563(5) 1.1198(7) 0.6250(4) 0.008(3) Uiso 1 1 d .
O19 O 0.5059(5) 0.9911(7) 0.6190(4) 0.007(3) Uiso 1 1 d .
O20 O 0.4453(5) 0.8670(7) 0.6253(4) 0.006(2) Uiso 1 1 d .
O21 O 0.5375(5) 0.8066(6) 0.6502(4) 0.004(2) Uiso 1 1 d .
O22 O 0.6145(5) 0.7123(7) 0.6713(4) 0.008(3) Uiso 1 1 d .
O23 O 0.6776(5) 0.8290(7) 0.6635(4) 0.008(3) Uiso 1 1 d .
O24 O 0.7725(5) 0.8309(7) 0.7049(4) 0.009(3) Uiso 1 1 d .
O25 O 0.7629(5) 0.9749(6) 0.7018(4) 0.006(2) Uiso 1 1 d .
O26 O 0.7849(5) 1.1191(7) 0.7081(4) 0.010(3) Uiso 1 1 d .
O27 O 0.6926(5) 1.1286(7) 0.6647(4) 0.010(3) Uiso 1 1 d .
O28 O 0.6359(5) 1.2533(7) 0.6681(4) 0.009(3) Uiso 1 1 d .
O29 O 0.5453(5) 1.1061(6) 0.5813(4) 0.005(2) Uiso 1 1 d .
O30 O 0.6318(5) 1.1710(7) 0.6020(4) 0.007(3) Uiso 1 1 d .
O31 O 0.5355(5) 0.8732(7) 0.5833(4) 0.007(2) Uiso 1 1 d .
O32 O 0.6146(5) 0.7922(6) 0.6033(4) 0.005(2) Uiso 1 1 d .
O33 O 0.7720(5) 1.0582(7) 0.6363(4) 0.013(3) Uiso 1 1 d .
O34 O 0.7598(5) 0.8950(7) 0.6343(4) 0.010 Uiso 1 1 d .
O35 O 0.6397(5) 1.0470(7) 0.5606(4) 0.012(3) Uiso 1 1 d .
O36 O 0.6399(5) 0.9094(7) 0.5657(4) 0.007(2) Uiso 1 1 d .
O37 O 0.5719(5) 1.1068(7) 0.5062(4) 0.008(3) Uiso 1 1 d .
O38 O 0.6630(5) 1.1667(6) 0.5214(4) 0.003(2) Uiso 1 1 d .
O39 O 0.5622(5) 0.8766(7) 0.5104(4) 0.010 Uiso 1 1 d .
O40 O 0.6420(5) 0.7915(7) 0.5230(4) 0.010 Uiso 1 1 d .
O41 O 0.7937(5) 0.8831(7) 0.5473(4) 0.011(3) Uiso 1 1 d .
O42 O 0.8035(5) 1.0478(7) 0.5455(4) 0.013(3) Uiso 1 1 d .
O43 O 0.7541(5) 1.1214(7) 0.4898(4) 0.011(3) Uiso 1 1 d .
O44 O 0.7117(6) 1.2471(7) 0.4654(4) 0.014(3) Uiso 1 1 d .
O45 O 0.6248(5) 1.1645(7) 0.4478(4) 0.008(3) Uiso 1 1 d .
O46 O 0.5251(6) 1.1226(8) 0.4334(5) 0.021(3) Uiso 1 1 d .
O47 O 0.5597(5) 0.9924(7) 0.4633(4) 0.007(2) Uiso 1 1 d .
O48 O 0.5082(5) 0.8721(6) 0.4409(4) 0.005(2) Uiso 1 1 d .
O49 O 0.6032(5) 0.8055(7) 0.4513(4) 0.008(3) Uiso 1 1 d .
O50 O 0.6807(5) 0.7056(7) 0.4644(4) 0.009(3) Uiso 1 1 d .
O51 O 0.7356(6) 0.8207(8) 0.4921(4) 0.015(3) Uiso 1 1 d .
O52 O 0.8447(6) 0.8125(8) 0.4900(4) 0.015(3) Uiso 1 1 d .
O53 O 0.8365(5) 0.9587(7) 0.4878(4) 0.008(2) Uiso 1 1 d .
O54 O 0.8647(5) 1.1005(7) 0.4874(4) 0.013(3) Uiso 1 1 d .
O55 O 0.7388(5) 0.9728(7) 0.4926(4) 0.007(2) Uiso 1 1 d .
O56 O 0.6533(5) 0.9144(7) 0.4767(4) 0.010 Uiso 1 1 d .
O57 O 0.6606(4) 1.0463(6) 0.4761(4) 0.002(2) Uiso 1 1 d .
O58 O 0.7020(5) 0.9757(6) 0.4232(4) 0.004(2) Uiso 1 1 d .
O59 O 0.7850(5) 0.8821(7) 0.4338(4) 0.007(2) Uiso 1 1 d .
O60 O 0.6969(5) 0.8226(7) 0.4195(4) 0.009(3) Uiso 1 1 d .
O61 O 0.6000(5) 0.9197(7) 0.4050(4) 0.006(2) Uiso 1 1 d .
O62 O 0.6063(5) 1.0518(6) 0.4034(4) 0.003(2) Uiso 1 1 d .
O63 O 0.7952(5) 1.0484(7) 0.4325(4) 0.007(3) Uiso 1 1 d .
O64 O 0.7146(5) 1.1253(6) 0.4188(4) 0.005(2) Uiso 1 1 d .
O65 O 0.6890(5) 1.0450(7) 0.3581(4) 0.008(3) Uiso 1 1 d .
O66 O 0.7716(5) 0.9659(7) 0.3703(4) 0.012(3) Uiso 1 1 d .
O67 O 0.6829(5) 0.9050(7) 0.3593(4) 0.011(3) Uiso 1 1 d .
O68 O 0.7715(5) 0.8217(7) 0.3584(4) 0.011(3) Uiso 1 1 d .
O69 O 0.5996(5) 0.9809(7) 0.3292(4) 0.012(3) Uiso 1 1 d .
O70 O 0.7881(5) 1.1089(7) 0.3586(4) 0.009(3) Uiso 1 1 d .
O71 O 0.7627(5) 0.6760(7) 0.8823(4) 0.007(3) Uiso 1 1 d .
O72 O 0.9437(6) 0.5290(8) 0.9066(5) 0.018(3) Uiso 1 1 d .
O73 O 0.7562(5) 0.3887(6) 0.8820(4) 0.006(2) Uiso 1 1 d .
O74 O 0.8542(5) 0.4582(7) 0.8804(4) 0.011(3) Uiso 1 1 d .
O75 O 0.8571(5) 0.5996(7) 0.8809(4) 0.007(2) Uiso 1 1 d .
O76 O 0.7691(5) 0.5319(7) 0.8714(4) 0.010(3) Uiso 1 1 d .
O77 O 0.8380(5) 0.5296(6) 0.8165(4) 0.003(2) Uiso 1 1 d .
O78 O 0.7478(6) 0.4497(8) 0.8076(5) 0.016(3) Uiso 1 1 d .
O79 O 0.8379(5) 0.6821(7) 0.8207(4) 0.012(3) Uiso 1 1 d .
O80 O 0.7512(5) 0.6177(6) 0.8080(4) 0.005(2) Uiso 1 1 d .
O81 O 0.8292(5) 0.3754(6) 0.8218(4) 0.006(2) Uiso 1 1 d .
O82 O 0.9395(5) 0.5895(6) 0.8330(4) 0.004(2) Uiso 1 1 d .
O83 O 0.9348(5) 0.4548(7) 0.8348(4) 0.007(2) Uiso 1 1 d .
O84 O 0.8788(5) 0.4592(6) 0.7632(4) 0.005(2) Uiso 1 1 d .
O85 O 0.8835(5) 0.5915(7) 0.7617(4) 0.010 Uiso 1 1 d .
O86 O 0.7989(5) 0.5299(7) 0.7483(4) 0.010 Uiso 1 1 d .
O87 O 1.0291(6) 0.6441(8) 0.7983(5) 0.017(3) Uiso 1 1 d .
O88 O 0.9795(5) 0.5187(6) 0.7743(4) 0.005(2) Uiso 1 1 d .
O89 O 1.0193(5) 0.3929(7) 0.8013(4) 0.008(2) Uiso 1 1 d .
O90 O 0.9192(5) 0.3426(7) 0.7881(4) 0.008(3) Uiso 1 1 d .
O91 O 0.8338(5) 0.2545(6) 0.7755(4) 0.007(2) Uiso 1 1 d .
O92 O 0.7886(5) 0.3793(7) 0.7508(4) 0.008(3) Uiso 1 1 d .
O93 O 0.6788(6) 0.3928(7) 0.7548(4) 0.013(3) Uiso 1 1 d .
O94 O 0.6991(5) 0.5372(7) 0.7556(4) 0.007(2) Uiso 1 1 d .
O95 O 0.6892(5) 0.6848(7) 0.7514(4) 0.013(3) Uiso 1 1 d .
O96 O 0.7977(5) 0.6797(6) 0.7494(4) 0.005(2) Uiso 1 1 d .
O97 O 0.8498(5) 0.7986(7) 0.7744(4) 0.008(3) Uiso 1 1 d .
O98 O 0.9303(5) 0.7023(6) 0.7870(4) 0.004(2) Uiso 1 1 d .
O99 O 0.8901(5) 0.7144(7) 0.7163(4) 0.008(3) Uiso 1 1 d .
O100 O 0.9722(5) 0.6354(6) 0.7297(4) 0.005(2) Uiso 1 1 d .
O101 O 0.8787(5) 0.3352(6) 0.7173(4) 0.004(2) Uiso 1 1 d .
O102 O 0.9665(5) 0.4031(6) 0.7305(4) 0.003(2) Uiso 1 1 d .
O103 O 0.7362(5) 0.4522(7) 0.6964(4) 0.008(3) Uiso 1 1 d .
O104 O 0.7402(5) 0.6125(7) 0.6941(4) 0.012(3) Uiso 1 1 d .
O105 O 0.8948(5) 0.4533(7) 0.6757(4) 0.008(3) Uiso 1 1 d .
O106 O 0.8964(5) 0.5913(7) 0.6754(4) 0.011(3) Uiso 1 1 d .
O107 O 0.7780(5) 0.6084(7) 0.6026(4) 0.009(3) Uiso 1 1 d .
O108 O 0.9195(5) 0.7119(6) 0.6341(4) 0.003(2) Uiso 1 1 d .
O109 O 0.7680(5) 0.4464(7) 0.6021(4) 0.011(3) Uiso 1 1 d .
O110 O 0.9062(5) 0.3315(6) 0.6363(4) 0.002(2) Uiso 1 1 d .
O111 O 0.9915(5) 0.3983(6) 0.6575(4) 0.004(2) Uiso 1 1 d .
O112 O 0.9981(5) 0.6323(6) 0.6560(4) 0.004(2) Uiso 1 1 d .
O113 O 0.9366(5) 0.4511(6) 0.5953(4) 0.005(2) Uiso 1 1 d .
O114 O 0.9412(5) 0.5845(7) 0.5947(4) 0.010 Uiso 1 1 d .
O115 O 0.8568(5) 0.5222(6) 0.5769(4) 0.004(2) Uiso 1 1 d .
O116 O 0.9044(5) 0.2472(7) 0.5686(4) 0.009(3) Uiso 1 1 d .
O117 O 0.9866(5) 0.3352(6) 0.5878(4) 0.005(2) Uiso 1 1 d .
O118 O 1.0832(5) 0.3857(7) 0.6135(4) 0.010(3) Uiso 1 1 d .
O119 O 1.0322(5) 0.5132(6) 0.6218(4) 0.003(2) Uiso 1 1 d .
O120 O 1.0918(5) 0.6341(7) 0.6146(4) 0.010(3) Uiso 1 1 d .
O121 O 0.9993(5) 0.6965(6) 0.5866(4) 0.005(2) Uiso 1 1 d .
O122 O 0.9212(5) 0.7927(7) 0.5653(4) 0.007(3) Uiso 1 1 d .
O123 O 0.8597(5) 0.6732(7) 0.5721(4) 0.009(3) Uiso 1 1 d .
O124 O 0.7626(5) 0.6719(7) 0.5319(4) 0.012(3) Uiso 1 1 d .
O125 O 0.7764(5) 0.5287(7) 0.5353(4) 0.011(3) Uiso 1 1 d .
O126 O 0.7548(5) 0.3869(7) 0.5298(4) 0.011(3) Uiso 1 1 d .
O127 O 0.8492(5) 0.3730(7) 0.5739(4) 0.007(2) Uiso 1 1 d .
O128 O 0.9286(5) 0.3654(7) 0.5262(4) 0.008(3) Uiso 1 1 d .
O129 O 1.0307(5) 0.4470(6) 0.5529(4) 0.004(2) Uiso 1 1 d .
O130 O 0.8485(5) 0.4414(7) 0.5069(4) 0.005(2) Uiso 1 1 d .
O131 O 1.0344(5) 0.5804(6) 0.5532(4) 0.007(2) Uiso 1 1 d .
O132 O 0.9396(5) 0.6695(7) 0.5256(4) 0.006(2) Uiso 1 1 d .
O133 O 0.8533(5) 0.6073(7) 0.5063(4) 0.009(3) Uiso 1 1 d .
O134 O 0.9363(5) 0.5199(6) 0.5311(4) 0.002(2) Uiso 1 1 d .
O135 O 0.9070(5) 0.5201(7) 0.4578(4) 0.009(3) Uiso 1 1 d .
O136 O 0.9889(5) 0.4454(6) 0.4820(4) 0.004(2) Uiso 1 1 d .
O137 O 0.9926(5) 0.5857(7) 0.4813(4) 0.009(3) Uiso 1 1 d .
O138 O 0.9108(5) 0.6648(7) 0.4455(4) 0.010(3) Uiso 1 1 d .
O139 O 1.0848(5) 0.5125(7) 0.4913(4) 0.009(3) Uiso 1 1 d .
O140 O 0.9035(5) 0.3757(7) 0.4463(4) 0.012(3) Uiso 1 1 d .
O1W O 0.5746(5) 1.2352(7) 0.5449(4) 0.012(3) Uiso 1 1 d .
O2W O 0.5460(6) 0.7501(8) 0.5453(5) 0.019(3) Uiso 1 1 d .
O3W O 0.9667(5) 0.2692(7) 0.6940(4) 0.007(2) Uiso 1 1 d .
O4W O 0.9810(5) 0.7632(7) 0.6924(4) 0.009(3) Uiso 1 1 d .
O5W O 0.5607(9) 0.6664(12) 0.4844(7) 0.046(5) Uiso 1 1 d .
O6W O 0.8781(8) 1.0012(11) 0.5978(6) 0.040(5) Uiso 1 1 d .
O7W O 0.7736(11) 0.5285(13) 0.4519(8) 0.060(7) Uiso 1 1 d .
O8W O 0.7585(6) 0.9646(7) 0.7866(5) 0.014(3) Uiso 1 1 d .
O9W O 0.8807(8) 0.1124(11) 0.7800(6) 0.040(5) Uiso 1 1 d .
O10W O 0.7174(6) 0.2412(9) 0.7408(5) 0.023(3) Uiso 1 1 d .
O11W O 0.5792(7) 0.4083(9) 0.7129(5) 0.030(4) Uiso 1 1 d .
O12W O 0.8311(6) 0.3893(8) 0.9569(5) 0.017(3) Uiso 1 1 d .
O13W O 0.6681(7) 0.2618(10) 0.9907(6) 0.033(4) Uiso 1 1 d .
O14W O 0.5806(8) 0.6002(10) 0.7189(6) 0.035(4) Uiso 1 1 d .
O15W O 0.7979(6) 0.7435(8) 0.6403(5) 0.018(3) Uiso 1 1 d .
O16W O 0.5892(9) 0.7540(12) 0.3713(7) 0.045(5) Uiso 1 1 d .
O17W O 0.5200(6) 0.2025(8) 0.7614(4) 0.017(3) Uiso 1 1 d .
O18W O 0.6828(6) 0.6658(8) 0.6040(5) 0.019(3) Uiso 1 1 d .
O19W O 0.5018(9) 0.7797(12) 0.7634(7) 0.046(5) Uiso 1 1 d .
O20W O 0.9016(5) 0.1053(7) 0.4099(4) 0.010(3) Uiso 1 1 d .
O21W O 0.9287(6) 0.8085(8) 0.4346(5) 0.017(3) Uiso 1 1 d .
O22W O 0.7818(8) 0.2139(11) 0.5565(6) 0.041(5) Uiso 1 1 d .
O23W O 0.8354(7) 0.1745(10) 0.6263(6) 0.034(4) Uiso 1 1 d .
O24W O 0.6438(7) 0.5041(10) 0.6619(6) 0.031(4) Uiso 1 1 d .
O25W O 0.6608(7) 0.4948(9) 0.5775(5) 0.026(4) Uiso 1 1 d .
O26W O 0.6947(7) 0.2869(10) 0.5792(6) 0.033(4) Uiso 1 1 d .
O27W O 0.7791(7) 0.2850(9) 0.6715(5) 0.029(4) Uiso 1 1 d .
O28W O 0.8897(6) 0.8635(8) 0.6951(5) 0.021(3) Uiso 1 1 d .
O29W O 0.8825(8) 1.0283(10) 0.6797(6) 0.035(4) Uiso 1 1 d .
O30W O 0.5995(13) 0.3115(17) 0.3981(10) 0.023(7) Uiso 0.50 1 d P
O31W O 1.0415(9) 0.7173(13) 0.4732(7) 0.005(5) Uiso 0.50 1 d P
O32W O 0.6687(8) 0.5565(10) 0.4616(6) 0.037(4) Uiso 1 1 d .
O33W O 0.8674(9) 0.1872(12) 0.8549(7) 0.049(6) Uiso 1 1 d .
O34W O 0.000(4) 0.060(6) 0.845(3) 0.06(3) Uiso 0.25 1 d P
O35W O 0.6120(10) 0.7777(13) 0.3670(7) 0.005(5) Uiso 0.50 1 d P

loop_
_atom_site_aniso_label
_atom_site_aniso_U_11
_atom_site_aniso_U_22
_atom_site_aniso_U_33
_atom_site_aniso_U_23
_atom_site_aniso_U_13
_atom_site_aniso_U_12
K1 0.0059(17) 0.0121(18) 0.0095(19) 0.0017(15) 0.0016(15) -0.0013(14)
K2 0.0069(17) 0.0140(19) 0.013(2) 0.0040(15) -0.0044(15) 0.0010(15)
K4 0.0138(19) 0.0127(18) 0.0048(17) -0.0004(14) 0.0012(15) 0.0071(15)
K5 0.030(3) 0.034(3) 0.021(3) 0.003(2) 0.011(2) 0.001(2)
K6 0.044(3) 0.026(2) 0.007(2) 0.0028(18) 0.005(2) -0.012(2)
K7 0.014(2) 0.036(3) 0.013(2) -0.0075(19) 0.0026(17) -0.0015(19)
K8 0.021(2) 0.015(2) 0.023(2) 0.0005(17) 0.0000(19) -0.0097(17)
K9 0.016(2) 0.020(2) 0.036(3) 0.000(2) -0.004(2) 0.0036(18)
K10 0.022(2) 0.025(2) 0.030(3) -0.010(2) 0.008(2) -0.0081(19)
K11 0.0063(18) 0.035(3) 0.024(2) -0.007(2) -0.0027(17) 0.0009(18)
K12 0.021(3) 0.013(2) 0.156(9) 0.003(4) 0.012(4) -0.006(2)
K14 0.0115(18) 0.0125(18) 0.0118(19) 0.0008(15) -0.0002(15) -0.0027(15)
K15 0.077(8) 0.088(9) 0.53(4) 0.142(16) 0.126(15) 0.035(7)
K16 0.050(4) 0.054(4) 0.050(4) 0.004(3) 0.008(3) -0.030(3)
K17 0.023(3) 0.042(3) 0.032(3) -0.015(2) -0.007(2) 0.006(2)
K18 0.022(2) 0.040(3) 0.027(3) 0.003(2) -0.001(2) -0.001(2)
K19 0.046(4) 0.052(4) 0.036(3) 0.019(3) -0.009(3) -0.013(3)

loop_
_atom_type_symbol
_atom_type_description
_atom_type_scat_dispersion_real
_atom_type_scat_dispersion_imag
_atom_type_scat_source
O O 0.0106 0.0060 'International Tables Vol C Tables 4.2.6.8 and 6.1.1.4'
H H 0.0000 0.0000 'International Tables Vol C Tables 4.2.6.8 and 6.1.1.4'
P P 0.1023 0.0942 'International Tables Vol C Tables 4.2.6.8 and 6.1.1.4'
K K 0.2009 0.2494 'International Tables Vol C Tables 4.2.6.8 and 6.1.1.4'
W W -0.8490 6.8722 'International Tables Vol C Tables 4.2.6.8 and 6.1.1.4'

loop_
_geom_angle_atom_site_label_1
_geom_angle_atom_site_label_2
_geom_angle_atom_site_label_3
_geom_angle
_geom_angle_site_symmetry_1
_geom_angle_site_symmetry_3
O2 W1 O5 101.5(6) . .
O2 W1 O9 102.6(6) . .
O5 W1 O9 90.4(6) . .
O2 W1 O8 100.7(6) . .
O5 W1 O8 157.8(6) . .
O9 W1 O8 83.8(5) . .
O2 W1 O4 102.2(6) . .
O5 W1 O4 88.5(6) . .
O9 W1 O4 154.9(6) . .
O8 W1 O4 87.8(5) . .
O2 W1 O7 171.9(5) . .
O5 W1 O7 72.6(5) . .
O9 W1 O7 83.3(5) . .
O8 W1 O7 85.4(5) . .
O4 W1 O7 72.5(5) . .
O1 W2 O11 104.1(6) . .
O1 W2 O10 102.2(6) . .
O11 W2 O10 89.9(6) . .
O1 W2 O6 98.8(6) . .
O11 W2 O6 93.0(6) . .
O10 W2 O6 157.4(5) . .
O1 W2 O5 98.9(6) . .
O11 W2 O5 157.0(6) . .
O10 W2 O5 86.0(5) . .
O6 W2 O5 82.6(5) . .
O1 W2 O7 168.2(5) . .
O11 W2 O7 85.1(5) . .
O10 W2 O7 85.1(5) . .
O6 W2 O7 72.9(5) . .
O5 W2 O7 72.0(5) . .
O1 W2 K6 55.9(5) . 1_565
O11 W2 K6 48.4(4) . 1_565
O10 W2 K6 103.6(4) . 1_565
O6 W2 K6 95.0(4) . 1_565
O5 W2 K6 154.2(4) . 1_565
O7 W2 K6 131.9(3) . 1_565
O1 W2 K10 54.5(5) . 1_565
O11 W2 K10 102.1(4) . 1_565
O10 W2 K10 47.7(4) . 1_565
O6 W2 K10 151.7(4) . 1_565
O5 W2 K10 91.8(4) . 1_565
O7 W2 K10 131.6(3) . 1_565
K6 W2 K10 78.19(11) 1_565 1_565
O3 W3 O12 103.7(6) . .
O3 W3 O13 100.2(6) . .
O12 W3 O13 87.6(5) . .
O3 W3 O6 100.3(6) . .
O12 W3 O6 93.0(5) . .
O13 W3 O6 158.7(5) . .
O3 W3 O4 100.6(6) . .
O12 W3 O4 155.5(6) . .
O13 W3 O4 85.7(5) . .
O6 W3 O4 85.1(5) . .
O3 W3 O7 171.1(5) . .
O12 W3 O7 83.0(5) . .
O13 W3 O7 85.7(5) . .
O6 W3 O7 73.2(5) . .
O4 W3 O7 73.0(5) . .
O3 W3 K4 54.2(4) . .
O12 W3 K4 49.5(4) . .
O13 W3 K4 97.2(4) . .
O6 W3 K4 99.4(4) . .
O4 W3 K4 154.9(4) . .
O7 W3 K4 132.0(3) . .
O3 W3 K12 39.2(5) . .
O12 W3 K12 107.0(4) . .
O13 W3 K12 61.7(4) . .
O6 W3 K12 137.5(4) . .
O4 W3 K12 90.4(4) . .
O7 W3 K12 144.8(3) . .
K4 W3 K12 69.56(12) . .
O28 W4 O17 100.0(6) . .
O28 W4 O27 102.6(6) . .
O17 W4 O27 157.3(6) . .
O28 W4 O30 99.1(6) . .
O17 W4 O30 85.3(5) . .
O27 W4 O30 93.2(6) . .
O28 W4 O10 98.0(6) . .
O17 W4 O10 87.5(5) . .
O27 W4 O10 87.2(5) . .
O30 W4 O10 162.3(5) . .
O28 W4 O14 173.5(6) . .
O17 W4 O14 73.6(5) . .
O27 W4 O14 83.9(5) . .
O30 W4 O14 80.6(5) . .
O10 W4 O14 81.8(5) . .
O28 W4 K10 45.1(5) . 1_565
O17 W4 K10 91.0(4) . 1_565
O27 W4 K10 103.4(4) . 1_565
O30 W4 K10 142.8(4) . 1_565
O10 W4 K10 53.4(4) . 1_565
O14 W4 K10 133.5(3) . 1_565
O26 W5 O33 102.3(7) . .
O26 W5 O27 102.1(6) . .
O33 W5 O27 92.8(6) . .
O26 W5 O25 101.8(6) . .
O33 W5 O25 96.9(6) . .
O27 W5 O25 151.6(6) . .
O26 W5 O11 91.3(6) . .
O33 W5 O11 165.8(6) . .
O27 W5 O11 80.2(6) . .
O25 W5 O11 84.2(5) . .
O26 W5 O16 169.1(5) . .
O33 W5 O16 87.7(5) . .
O27 W5 O16 81.4(5) . .
O25 W5 O16 72.4(5) . .
O11 W5 O16 79.0(5) . .
O26 W5 K1 139.3(5) . .
O33 W5 K1 37.0(5) . .
O27 W5 K1 83.1(4) . .
O25 W5 K1 88.7(4) . .
O11 W5 K1 129.1(4) . .
O16 W5 K1 51.0(3) . .
O26 W5 K6 39.7(5) . 1_565
O33 W5 K6 141.7(5) . 1_565
O27 W5 K6 99.8(4) . 1_565
O25 W5 K6 89.0(4) . 1_565
O11 W5 K6 52.4(4) . 1_565
O16 W5 K6 129.7(3) . 1_565
K1 W5 K6 177.09(11) . 1_565
O24 W6 O34 103.3(6) . .
O24 W6 O25 99.3(6) . .
O34 W6 O25 97.0(6) . .
O24 W6 O23 101.2(6) . .
O34 W6 O23 91.9(6) . .
O25 W6 O23 155.1(5) . .
O24 W6 O12 92.6(6) . .
O34 W6 O12 163.6(6) . .
O25 W6 O12 84.3(5) . .
O23 W6 O12 80.7(5) . .
O24 W6 O16 170.7(5) . .
O34 W6 O16 84.6(5) . .
O25 W6 O16 74.6(5) . .
O23 W6 O16 83.2(5) . .
O12 W6 O16 80.0(4) . .
O24 W6 K4 43.3(5) . .
O34 W6 K4 146.6(4) . .
O25 W6 K4 91.7(4) . .
O23 W6 K4 93.5(4) . .
O12 W6 K4 49.3(3) . .
O16 W6 K4 128.8(3) . .
O24 W6 K14 94.6(5) . .
O34 W6 K14 42.0(4) . .
O25 W6 K14 138.9(4) . .
O23 W6 K14 52.9(4) . .
O12 W6 K14 133.6(4) . .
O16 W6 K14 94.6(3) . .
K4 W6 K14 123.53(9) . .
O24 W6 K1 137.9(5) . .
O34 W6 K1 34.7(4) . .
O25 W6 K1 86.9(4) . .
O23 W6 K1 87.4(4) . .
O12 W6 K1 129.6(3) . .
O16 W6 K1 49.9(3) . .
K4 W6 K1 178.28(9) . .
K14 W6 K1 58.17(9) . .
O24 W6 K11 72.3(5) . .
O34 W6 K11 33.4(5) . .
O25 W6 K11 89.8(4) . .
O23 W6 K11 109.9(4) . .
O12 W6 K11 162.7(4) . .
O16 W6 K11 114.1(3) . .
K4 W6 K11 114.93(10) . .
K14 W6 K11 58.11(9) . .
K1 W6 K11 66.03(10) . .
O24 W6 K7 58.5(4) . .
O34 W6 K7 102.4(5) . .
O25 W6 K7 40.9(4) . .
O23 W6 K7 157.2(4) . .
O12 W6 K7 89.4(4) . .
O16 W6 K7 115.4(3) . .
K4 W6 K7 64.83(10) . .
K14 W6 K7 132.47(9) . .
K1 W6 K7 114.42(10) . .
K11 W6 K7 75.70(10) . .
O22 W7 O23 103.6(6) . .
O22 W7 O13 98.8(6) . .
O23 W7 O13 89.0(6) . .
O22 W7 O21 100.4(6) . .
O23 W7 O21 155.9(5) . .
O13 W7 O21 90.0(5) . .
O22 W7 O32 98.4(6) . .
O23 W7 O32 90.9(6) . .
O13 W7 O32 162.4(5) . .
O21 W7 O32 83.0(5) . .
O22 W7 O15 174.0(6) . .
O23 W7 O15 82.3(5) . .
O13 W7 O15 81.6(5) . .
O21 W7 O15 73.7(5) . .
O32 W7 O15 81.0(5) . .
O22 W7 K14 91.4(5) . .
O23 W7 K14 48.8(4) . .
O13 W7 K14 137.7(4) . .
O21 W7 K14 128.4(4) . .
O32 W7 K14 45.5(4) . .
O15 W7 K14 92.2(3) . .
O20 W8 O31 98.4(6) . .
O20 W8 O19 102.9(6) . .
O31 W8 O19 88.9(6) . .
O20 W8 O21 99.4(6) . .
O31 W8 O21 85.8(5) . .
O19 W8 O21 157.6(5) . .
O20 W8 O8 100.1(6) . .
O31 W8 O8 161.5(5) . .
O19 W8 O8 86.7(5) . .
O21 W8 O8 91.6(5) . .
O20 W8 O15 173.6(5) . .
O31 W8 O15 79.4(5) . .
O19 W8 O15 83.2(5) . .
O21 W8 O15 74.5(5) . .
O8 W8 O15 82.2(5) . .
O20 W8 K17 57.8(4) . 3_475
O31 W8 K17 42.8(4) . 3_475
O19 W8 K17 85.9(4) . 3_475
O21 W8 K17 104.4(4) . 3_475
O8 W8 K17 154.2(4) . 3_475
O15 W8 K17 121.3(4) . 3_475
O18 W9 O19 101.3(6) . .
O18 W9 O29 99.6(6) . .
O19 W9 O29 93.4(6) . .
O18 W9 O9 97.6(6) . .
O19 W9 O9 86.4(5) . .
O29 W9 O9 162.4(5) . .
O18 W9 O17 100.1(6) . .
O19 W9 O17 158.5(5) . .
O29 W9 O17 85.3(5) . .
O9 W9 O17 88.6(5) . .
O18 W9 O14 174.5(6) . .
O19 W9 O14 84.1(5) . .
O29 W9 O14 81.1(5) . .
O9 W9 O14 81.4(5) . .
O17 W9 O14 74.5(5) . .
O44 W10 O43 101.8(6) . .
O44 W10 O38 99.2(6) . .
O43 W10 O38 93.3(6) . .
O44 W10 O45 100.7(6) . .
O43 W10 O45 156.9(6) . .
O38 W10 O45 88.1(5) . .
O44 W10 O64 100.2(6) . .
O43 W10 O64 86.2(6) . .
O38 W10 O64 160.3(5) . .
O45 W10 O64 84.8(5) . .
O44 W10 O57 174.3(6) . .
O43 W10 O57 83.8(5) . .
O38 W10 O57 79.6(5) . .
O45 W10 O57 73.8(5) . .
O64 W10 O57 80.8(5) . .
O54 W11 O42 102.6(7) . .
O54 W11 O53 99.9(6) . .
O42 W11 O53 95.4(6) . .
O54 W11 O43 103.9(6) . .
O42 W11 O43 92.3(6) . .
O53 W11 O43 152.8(6) . .
O54 W11 O63 92.1(6) . .
O42 W11 O63 164.8(6) . .
O53 W11 O63 85.9(5) . .
O43 W11 O63 80.1(5) . .
O54 W11 O55 169.2(6) . .
O42 W11 O55 85.7(6) . .
O53 W11 O55 72.2(5) . .
O43 W11 O55 82.4(5) . .
O63 W11 O55 80.3(5) . .
O54 W11 K1 138.4(5) . .
O42 W11 K1 35.8(5) . .
O53 W11 K1 88.6(4) . .
O43 W11 K1 82.5(4) . .
O63 W11 K1 129.3(4) . .
O55 W11 K1 50.3(3) . .
O52 W12 O41 102.6(7) . .
O52 W12 O53 101.7(6) . .
O41 W12 O53 96.8(6) . .
O52 W12 O51 101.1(7) . .
O41 W12 O51 93.1(6) . .
O53 W12 O51 152.5(6) . .
O52 W12 O59 91.9(6) . .
O41 W12 O59 165.0(6) . .
O53 W12 O59 84.0(5) . .
O51 W12 O59 80.0(6) . .
O52 W12 O55 169.3(6) . .
O41 W12 O55 86.9(5) . .
O53 W12 O55 72.0(5) . .
O51 W12 O55 83.0(5) . .
O59 W12 O55 79.0(5) . .
O52 W12 K3 47.4(5) . .
O41 W12 K3 117.6(4) . .
O53 W12 K3 136.2(4) . .
O51 W12 K3 56.9(4) . .
O59 W12 K3 69.7(3) . .
O55 W12 K3 132.0(3) . .
O52 W12 K14 95.9(5) . .
O41 W12 K14 41.6(5) . .
O53 W12 K14 137.8(4) . .
O51 W12 K14 53.7(4) . .
O59 W12 K14 133.7(4) . .
O55 W12 K14 94.5(3) . .
K3 W12 K14 82.68(9) . .
O52 W12 K1 141.6(5) . .
O41 W12 K1 39.1(5) . .
O53 W12 K1 85.4(4) . .
O51 W12 K1 86.3(4) . .
O59 W12 K1 126.5(4) . .
O55 W12 K1 47.9(3) . .
K3 W12 K1 138.44(9) . .
K14 W12 K1 58.35(9) . .
O50 W13 O51 101.7(6) . .
O50 W13 O60 98.2(6) . .
O51 W13 O60 88.9(6) . .
O50 W13 O49 101.5(6) . .
O51 W13 O49 156.7(6) . .
O60 W13 O49 88.9(6) . .
O50 W13 O40 97.7(6) . .
O51 W13 O40 89.8(6) . .
O60 W13 O40 164.0(6) . .
O49 W13 O40 86.0(6) . .
O50 W13 O56 175.3(6) . .
O51 W13 O56 82.9(6) . .
O60 W13 O56 82.6(5) . .
O49 W13 O56 73.8(5) . .
O40 W13 O56 81.4(5) . .
O50 W13 K3 50.4(5) . .
O51 W13 K3 58.4(5) . .
O60 W13 K3 73.4(4) . .
O49 W13 K3 142.0(4) . .
O40 W13 K3 119.0(4) . .
O56 W13 K3 134.0(3) . .
O50 W13 K19 43.3(5) . .
O51 W13 K19 100.0(5) . .
O60 W13 K19 141.3(4) . .
O49 W13 K19 96.2(4) . .
O40 W13 K19 54.5(4) . .
O56 W13 K19 135.6(4) . .
K3 W13 K19 79.47(13) . .
O50 W13 K14 91.0(5) . .
O51 W13 K14 48.1(5) . .
O60 W13 K14 137.0(4) . .
O49 W13 K14 130.3(4) . .
O40 W13 K14 44.5(4) . .
O56 W13 K14 91.6(3) . .
K3 W13 K14 80.97(9) . .
K19 W13 K14 61.76(12) . .
O48 W14 O47 100.6(6) . .
O48 W14 O39 98.4(6) . .
O47 W14 O39 91.8(6) . .
O48 W14 O61 101.6(6) . .
O47 W14 O61 87.0(5) . .
O39 W14 O61 159.8(6) . .
O48 W14 O49 100.0(6) . .
O47 W14 O49 159.3(6) . .
O39 W14 O49 86.5(6) . .
O61 W14 O49 87.6(5) . .
O48 W14 O56 173.5(5) . .
O47 W14 O56 85.5(5) . .
O39 W14 O56 78.9(5) . .
O61 W14 O56 81.0(5) . .
O49 W14 O56 74.0(5) . .
O48 W14 K17 54.5(4) . 3_475
O47 W14 K17 90.2(4) . 3_475
O39 W14 K17 45.1(4) . 3_475
O61 W14 K17 154.9(4) . 3_475
O49 W14 K17 102.9(4) . 3_475
O56 W14 K17 123.7(3) . 3_475
O46 W15 O62 98.6(7) . .
O46 W15 O45 100.0(7) . .
O62 W15 O45 90.4(5) . .
O46 W15 O47 103.0(7) . .
O62 W15 O47 87.7(5) . .
O45 W15 O47 157.0(6) . .
O46 W15 O37 99.2(7) . .
O62 W15 O37 162.1(5) . .
O45 W15 O37 87.9(6) . .
O47 W15 O37 87.0(6) . .
O46 W15 O57 174.5(6) . .
O62 W15 O57 82.9(5) . .
O45 W15 O57 74.7(5) . .
O47 W15 O57 82.3(5) . .
O37 W15 O57 79.4(5) . .
O46 W15 K15 31.2(7) . 3_475
O62 W15 K15 129.8(6) . 3_475
O45 W15 K15 97.0(4) . 3_475
O47 W15 K15 101.8(4) . 3_475
O37 W15 K15 68.1(6) . 3_475
O57 W15 K15 146.8(5) . 3_475
O69 W16 O67 102.5(6) . .
O69 W16 O65 101.7(6) . .
O67 W16 O65 91.2(6) . .
O69 W16 O61 102.4(6) . .
O67 W16 O61 90.5(6) . .
O65 W16 O61 154.8(6) . .
O69 W16 O62 101.2(6) . .
O67 W16 O62 156.2(6) . .
O65 W16 O62 86.5(5) . .
O61 W16 O62 81.9(5) . .
O69 W16 O58 172.3(6) . .
O67 W16 O58 73.0(5) . .
O65 W16 O58 72.5(5) . .
O61 W16 O58 84.1(5) . .
O62 W16 O58 83.7(5) . .
O69 W16 K7 40.0(5) . 4_654
O67 W16 K7 70.4(4) . 4_654
O65 W16 K7 79.3(4) . 4_654
O61 W16 K7 124.7(4) . 4_654
O62 W16 K7 132.1(4) . 4_654
O58 W16 K7 132.6(3) . 4_654
O70 W17 O63 102.9(6) . .
O70 W17 O64 102.8(6) . .
O63 W17 O64 90.3(6) . .
O70 W17 O66 98.2(6) . .
O63 W17 O66 91.3(6) . .
O64 W17 O66 158.0(6) . .
O70 W17 O65 99.3(6) . .
O63 W17 O65 157.7(6) . .
O64 W17 O65 86.3(5) . .
O66 W17 O65 84.0(6) . .
O70 W17 O58 168.1(5) . .
O63 W17 O58 84.7(5) . .
O64 W17 O58 86.0(5) . .
O66 W17 O58 72.3(5) . .
O65 W17 O58 73.1(5) . .
O70 W17 K6 42.9(5) . 4_664
O63 W17 K6 145.8(4) . 4_664
O64 W17 K6 96.6(4) . 4_664
O66 W17 K6 94.4(4) . 4_664
O65 W17 K6 56.5(4) . 4_664
O58 W17 K6 129.1(3) . 4_664
O68 W18 O59 106.3(6) . .
O68 W18 O66 99.5(6) . .
O59 W18 O66 93.8(6) . .
O68 W18 O60 101.8(6) . .
O59 W18 O60 89.1(6) . .
O66 W18 O60 156.8(6) . .
O68 W18 O67 97.6(6) . .
O59 W18 O67 156.0(6) . .
O66 W18 O67 84.4(6) . .
O60 W18 O67 83.8(6) . .
O68 W18 O58 167.4(6) . .
O59 W18 O58 84.0(5) . .
O66 W18 O58 72.1(5) . .
O60 W18 O58 85.3(5) . .
O67 W18 O58 72.6(5) . .
O68 W18 K4 29.6(5) . 4_654
O59 W18 K4 133.7(4) . 4_654
O66 W18 K4 85.9(4) . 4_654
O60 W18 K4 108.6(4) . 4_654
O67 W18 K4 70.2(4) . 4_654
O58 W18 K4 138.2(3) . 4_654
O71 W19 O80 103.9(6) . .
O71 W19 O79 103.3(6) . .
O80 W19 O79 89.0(6) . .
O71 W19 O76 98.4(6) . .
O80 W19 O76 94.1(6) . .
O79 W19 O76 156.7(6) . .
O71 W19 O75 99.8(6) . .
O80 W19 O75 156.2(6) . .
O79 W19 O75 83.9(6) . .
O76 W19 O75 84.0(5) . .
O71 W19 O77 168.4(5) . .
O80 W19 O77 84.3(5) . .
O79 W19 O77 84.8(5) . .
O76 W19 O77 72.5(5) . .
O75 W19 O77 72.5(5) . .
O72 W20 O75 100.8(7) . .
O72 W20 O74 104.4(7) . .
O75 W20 O74 91.7(6) . .
O72 W20 O82 98.9(6) . .
O75 W20 O82 90.4(5) . .
O74 W20 O82 155.8(6) . .
O72 W20 O83 101.1(6) . .
O75 W20 O83 157.9(6) . .
O74 W20 O83 85.5(6) . .
O82 W20 O83 83.6(5) . .
O72 W20 O77 173.6(6) . .
O75 W20 O77 73.6(5) . .
O74 W20 O77 73.1(5) . .
O82 W20 O77 84.4(5) . .
O83 W20 O77 84.7(5) . .
O73 W21 O78 103.3(7) . .
O73 W21 O76 99.5(6) . .
O78 W21 O76 94.2(6) . .
O73 W21 O81 99.6(6) . .
O78 W21 O81 87.9(6) . .
O76 W21 O81 159.7(6) . .
O73 W21 O74 101.1(6) . .
O78 W21 O74 155.3(6) . .
O76 W21 O74 85.5(6) . .
O81 W21 O74 84.3(6) . .
O73 W21 O77 170.7(5) . .
O78 W21 O77 83.5(6) . .
O76 W21 O77 73.5(5) . .
O81 W21 O77 86.7(5) . .
O74 W21 O77 72.7(5) . .
O97 W22 O96 101.7(6) . .
O97 W22 O98 102.3(6) . .
O96 W22 O98 156.0(5) . .
O97 W22 O99 97.8(6) . .
O96 W22 O99 91.8(5) . .
O98 W22 O99 85.9(5) . .
O97 W22 O79 97.4(6) . .
O96 W22 O79 87.3(6) . .
O98 W22 O79 88.6(6) . .
O99 W22 O79 164.6(6) . .
O97 W22 O85 175.5(6) . .
O96 W22 O85 82.6(5) . .
O98 W22 O85 73.4(5) . .
O99 W22 O85 80.8(5) . .
O79 W22 O85 83.9(5) . .
O97 W22 K4 50.1(4) . .
O96 W22 K4 56.0(4) . .
O98 W22 K4 145.0(4) . .
O99 W22 K4 115.5(4) . .
O79 W22 K4 76.5(4) . .
O85 W22 K4 134.4(3) . .
O87 W23 O100 99.8(6) . .
O87 W23 O82 100.3(6) . .
O100 W23 O82 159.8(5) . .
O87 W23 O98 100.8(6) . .
O100 W23 O98 85.7(5) . .
O82 W23 O98 88.6(5) . .
O87 W23 O88 101.5(6) . .
O100 W23 O88 91.5(5) . .
O82 W23 O88 86.4(5) . .
O98 W23 O88 157.7(5) . .
O87 W23 O85 174.0(6) . .
O100 W23 O85 77.9(5) . .
O82 W23 O85 81.8(5) . .
O98 W23 O85 73.5(5) . .
O88 W23 O85 84.2(5) . .
O87 W23 K9 54.5(5) . 3_565
O100 W23 K9 90.7(4) . 3_565
O82 W23 K9 102.6(4) . 3_565
O98 W23 K9 154.1(4) . 3_565
O88 W23 K9 47.9(4) . 3_565
O85 W23 K9 130.7(3) . 3_565
O89 W24 O88 100.0(6) . .
O89 W24 O102 99.7(6) . .
O88 W24 O102 90.1(5) . .
O89 W24 O83 97.9(6) . .
O88 W24 O83 88.5(5) . .
O102 W24 O83 162.3(5) . .
O89 W24 O90 101.1(6) . .
O88 W24 O90 158.9(5) . .
O102 W24 O90 85.3(5) . .
O83 W24 O90 89.7(6) . .
O89 W24 O84 175.5(5) . .
O88 W24 O84 84.5(5) . .
O102 W24 O84 79.9(5) . .
O83 W24 O84 82.4(5) . .
O90 W24 O84 74.4(5) . .
O89 W24 K9 49.5(4) . 3_565
O88 W24 K9 52.0(4) . 3_565
O102 W24 K9 87.4(4) . 3_565
O83 W24 K9 105.5(4) . 3_565
O90 W24 K9 147.8(4) . 3_565
O84 W24 K9 134.8(3) . 3_565
O91 W25 O92 102.4(6) . .
O91 W25 O90 101.6(6) . .
O92 W25 O90 156.0(6) . .
O91 W25 O81 100.0(6) . .
O92 W25 O81 88.0(6) . .
O90 W25 O81 88.4(6) . .
O91 W25 O101 97.0(6) . .
O92 W25 O101 91.5(5) . .
O90 W25 O101 85.0(5) . .
O81 W25 O101 162.7(5) . .
O91 W25 O84 174.6(5) . .
O92 W25 O84 82.5(5) . .
O90 W25 O84 73.5(5) . .
O81 W25 O84 82.2(5) . .
O101 W25 O84 80.6(5) . .
O91 W25 K16 47.7(4) . .
O92 W25 K16 107.0(4) . .
O90 W25 K16 88.8(4) . .
O81 W25 K16 146.0(4) . .
O101 W25 K16 50.0(4) . .
O84 W25 K16 129.0(3) . .
O103 W26 O93 102.9(6) . .
O103 W26 O94 97.1(6) . .
O93 W26 O94 98.6(6) . .
O103 W26 O92 93.1(6) . .
O93 W26 O92 101.0(6) . .
O94 W26 O92 155.3(5) . .
O103 W26 O78 165.0(6) . .
O93 W26 O78 91.3(6) . .
O94 W26 O78 85.5(6) . .
O92 W26 O78 79.2(6) . .
O103 W26 O86 86.3(6) . .
O93 W26 O86 169.2(6) . .
O94 W26 O86 74.3(5) . .
O92 W26 O86 83.9(5) . .
O78 W26 O86 80.1(5) . .
O103 W26 K9 108.1(4) . .
O93 W26 K9 51.1(5) . .
O94 W26 K9 47.6(4) . .
O92 W26 K9 147.5(4) . .
O78 W26 K9 84.7(4) . .
O86 W26 K9 120.9(3) . .
O103 W26 K2 36.0(4) . .
O93 W26 K2 138.8(5) . .
O94 W26 K2 90.3(4) . .
O92 W26 K2 84.7(4) . .
O78 W26 K2 129.6(4) . .
O86 W26 K2 50.7(4) . .
K9 W26 K2 126.68(10) . .
O103 W26 K8 31.9(4) . .
O93 W26 K8 72.6(5) . .
O94 W26 K8 111.2(4) . .
O92 W26 K8 89.0(4) . .
O78 W26 K8 158.0(4) . .
O86 W26 K8 117.3(4) . .
K9 W26 K8 96.05(11) . .
K2 W26 K8 66.71(9) . .
O104 W27 O95 103.6(7) . .
O104 W27 O94 97.2(6) . .
O95 W27 O94 101.1(6) . .
O104 W27 O96 95.7(6) . .
O95 W27 O96 100.3(6) . .
O94 W27 O96 151.6(5) . .
O104 W27 O80 164.9(6) . .
O95 W27 O80 91.2(6) . .
O94 W27 O80 82.4(5) . .
O96 W27 O80 78.6(5) . .
O104 W27 O86 86.4(6) . .
O95 W27 O86 169.2(6) . .
O94 W27 O86 73.5(5) . .
O96 W27 O86 82.2(5) . .
O80 W27 O86 79.0(5) . .
O104 W27 K4 115.5(5) . .
O95 W27 K4 47.5(5) . .
O94 W27 K4 137.7(4) . .
O96 W27 K4 54.3(4) . .
O80 W27 K4 72.7(3) . .
O86 W27 K4 131.4(3) . .
O104 W27 K2 36.8(5) . .
O95 W27 K2 140.3(5) . .
O94 W27 K2 89.3(4) . .
O96 W27 K2 86.1(4) . .
O80 W27 K2 128.2(3) . .
O86 W27 K2 49.9(3) . .
K4 W27 K2 132.97(9) . .
O120 W28 O112 102.1(6) . .
O120 W28 O119 99.8(6) . .
O112 W28 O119 90.7(5) . .
O120 W28 O131 98.2(6) . .
O112 W28 O131 159.6(5) . .
O119 W28 O131 87.6(5) . .
O120 W28 O121 101.3(6) . .
O112 W28 O121 87.6(5) . .
O119 W28 O121 158.7(5) . .
O131 W28 O121 86.7(5) . .
O120 W28 O114 176.1(6) . .
O112 W28 O114 78.5(5) . .
O119 W28 O114 84.0(5) . .
O131 W28 O114 81.2(5) . .
O121 W28 O114 74.8(5) . .
O120 W28 K18 49.6(5) . 2_764
O112 W28 K18 150.6(4) . 2_764
O119 W28 K18 101.1(4) . 2_764
O131 W28 K18 49.1(4) . 2_764
O121 W28 K18 90.6(4) . 2_764
O114 W28 K18 129.1(3) . 2_764
O118 W29 O119 100.8(6) . .
O118 W29 O111 101.2(6) . .
O119 W29 O111 91.1(5) . .
O118 W29 O129 96.4(6) . .
O119 W29 O129 88.1(5) . .
O111 W29 O129 162.2(5) . .
O118 W29 O117 100.1(6) . .
O119 W29 O117 159.0(5) . .
O111 W29 O117 86.3(5) . .
O129 W29 O117 88.0(5) . .
O118 W29 O113 173.4(6) . .
O119 W29 O113 85.8(5) . .
O111 W29 O113 79.3(5) . .
O129 W29 O113 82.9(5) . .
O117 W29 O113 73.3(5) . .
O116 W30 O127 103.3(6) . .
O116 W30 O117 100.8(6) . .
O127 W30 O117 155.6(5) . .
O116 W30 O110 100.5(6) . .
O127 W30 O110 91.3(5) . .
O117 W30 O110 88.2(5) . .
O116 W30 O128 96.7(6) . .
O127 W30 O128 87.1(6) . .
O117 W30 O128 86.3(5) . .
O110 W30 O128 162.6(5) . .
O116 W30 O113 174.1(5) . .
O127 W30 O113 82.5(5) . .
O117 W30 O113 73.4(5) . .
O110 W30 O113 80.3(5) . .
O128 W30 O113 82.3(5) . .
O126 W31 O109 103.2(7) . .
O126 W31 O127 104.4(6) . .
O109 W31 O127 94.5(6) . .
O126 W31 O125 98.2(6) . .
O109 W31 O125 96.4(6) . .
O127 W31 O125 151.8(6) . .
O126 W31 O130 91.5(6) . .
O109 W31 O130 165.3(6) . .
O127 W31 O130 80.4(5) . .
O125 W31 O130 82.5(5) . .
O126 W31 O115 166.4(6) . .
O109 W31 O115 87.1(6) . .
O127 W31 O115 83.4(5) . .
O125 W31 O115 71.4(5) . .
O130 W31 O115 78.7(5) . .
O126 W31 K5 40.8(5) . 4_654
O109 W31 K5 143.8(5) . 4_654
O127 W31 K5 98.3(4) . 4_654
O125 W31 K5 88.0(4) . 4_654
O130 W31 K5 50.9(4) . 4_654
O115 W31 K5 127.9(3) . 4_654
O126 W31 K2 139.1(5) . .
O109 W31 K2 35.9(5) . .
O127 W31 K2 85.6(4) . .
O125 W31 K2 88.1(4) . .
O130 W31 K2 129.4(3) . .
O115 W31 K2 51.4(3) . .
K5 W31 K2 175.95(11) 4_654 .
O107 W32 O124 102.8(7) . .
O107 W32 O125 98.1(6) . .
O124 W32 O125 98.5(6) . .
O107 W32 O123 93.4(6) . .
O124 W32 O123 102.5(6) . .
O125 W32 O123 153.1(6) . .
O107 W32 O133 164.0(6) . .
O124 W32 O133 92.5(6) . .
O125 W32 O133 83.9(6) . .
O123 W32 O133 78.6(5) . .
O107 W32 O115 84.5(5) . .
O124 W32 O115 169.3(6) . .
O125 W32 O115 72.4(5) . .
O123 W32 O115 84.7(5) . .
O133 W32 O115 81.0(5) . .
O107 W32 K3 147.7(5) . .
O124 W32 K3 44.9(5) . .
O125 W32 K3 88.2(4) . .
O123 W32 K3 94.9(4) . .
O133 W32 K3 47.9(4) . .
O115 W32 K3 127.3(3) . .
O107 W32 K14 68.8(4) . .
O124 W32 K14 42.5(5) . .
O125 W32 K14 127.1(4) . .
O123 W32 K14 79.7(4) . .
O133 W32 K14 122.3(4) . .
O115 W32 K14 148.0(3) . .
K3 W32 K14 82.04(9) . .
O107 W32 K2 33.3(5) . .
O124 W32 K2 135.9(5) . .
O125 W32 K2 88.6(4) . .
O123 W32 K2 87.9(4) . .
O133 W32 K2 131.6(4) . .
O115 W32 K2 51.3(3) . .
K3 W32 K2 176.84(10) . .
K14 W32 K2 100.01(9) . .
O122 W33 O123 102.3(6) . .
O122 W33 O132 97.8(6) . .
O123 W33 O132 87.7(6) . .
O122 W33 O121 101.5(6) . .
O123 W33 O121 156.1(5) . .
O132 W33 O121 87.0(5) . .
O122 W33 O108 99.1(6) . .
O123 W33 O108 91.6(5) . .
O132 W33 O108 162.7(5) . .
O121 W33 O108 86.7(5) . .
O122 W33 O114 175.8(5) . .
O123 W33 O114 81.9(5) . .
O132 W33 O114 81.9(5) . .
O121 W33 O114 74.2(5) . .
O108 W33 O114 81.0(5) . .
O122 W33 K11 42.6(4) . .
O123 W33 K11 80.3(4) . .
O132 W33 K11 132.9(4) . .
O121 W33 K11 119.7(4) . .
O108 W33 K11 63.7(4) . .
O114 W33 K11 139.7(3) . .
O122 W33 K15 49.6(5) . .
O123 W33 K15 100.6(5) . .
O132 W33 K15 48.4(5) . .
O121 W33 K15 93.2(4) . .
O108 W33 K15 148.1(5) . .
O114 W33 K15 129.7(4) . .
K11 W33 K15 89.2(3) . .
O138 W34 O133 102.4(6) . .
O138 W34 O132 101.5(6) . .
O133 W34 O132 89.8(6) . .
O138 W34 O135 99.2(6) . .
O133 W34 O135 93.0(6) . .
O132 W34 O135 158.0(6) . .
O138 W34 O137 100.5(6) . .
O133 W34 O137 157.0(6) . .
O132 W34 O137 83.4(5) . .
O135 W34 O137 85.7(6) . .
O138 W34 O134 169.9(5) . .
O133 W34 O134 85.6(5) . .
O132 W34 O134 84.5(5) . .
O135 W34 O134 74.0(5) . .
O137 W34 O134 71.9(5) . .
O138 W34 K3 53.8(5) . .
O133 W34 K3 48.8(4) . .
O132 W34 K3 102.6(4) . .
O135 W34 K3 95.5(4) . .
O137 W34 K3 154.2(4) . .
O134 W34 K3 133.3(3) . .
O138 W34 K15 47.6(7) . .
O133 W34 K15 103.1(5) . .
O132 W34 K15 54.0(6) . .
O135 W34 K15 145.3(6) . .
O137 W34 K15 90.6(4) . .
O134 W34 K15 137.0(6) . .
K3 W34 K15 73.8(3) . .
O139 W35 O136 102.9(6) . .
O139 W35 O137 101.5(6) . .
O136 W35 O137 91.0(6) . .
O139 W35 O129 100.8(6) . .
O136 W35 O129 87.9(5) . .
O137 W35 O129 157.3(5) . .
O139 W35 O131 99.8(6) . .
O136 W35 O131 156.8(5) . .
O137 W35 O131 89.1(6) . .
O129 W35 O131 83.3(5) . .
O139 W35 O134 173.2(5) . .
O136 W35 O134 73.7(5) . .
O137 W35 O134 73.0(5) . .
O129 W35 O134 85.0(5) . .
O131 W35 O134 84.2(5) . .
O139 W35 K18 48.0(4) . 2_764
O136 W35 K18 150.8(4) . 2_764
O137 W35 K18 93.1(4) . 2_764
O129 W35 K18 98.9(4) . 2_764
O131 W35 K18 52.2(4) . 2_764
O134 W35 K18 134.9(3) . 2_764
O140 W36 O130 104.5(6) . .
O140 W36 O128 101.2(6) . .
O130 W36 O128 89.8(6) . .
O140 W36 O135 98.2(6) . .
O130 W36 O135 91.2(6) . .
O128 W36 O135 159.7(6) . .
O140 W36 O136 99.7(6) . .
O130 W36 O136 155.8(5) . .
O128 W36 O136 85.6(5) . .
O135 W36 O136 85.2(5) . .
O140 W36 O134 167.6(6) . .
O130 W36 O134 84.5(5) . .
O128 W36 O134 87.2(5) . .
O135 W36 O134 72.7(5) . .
O136 W36 O134 71.6(5) . .
O140 W36 K5 57.3(5) . 4_654
O130 W36 K5 47.3(4) . 4_654
O128 W36 K5 101.2(4) . 4_654
O135 W36 K5 94.4(4) . 4_654
O136 W36 K5 156.8(4) . 4_654
O134 W36 K5 130.4(3) . 4_654
O36 W37 O40 96.3(6) . .
O36 W37 O32 95.0(6) . .
O40 W37 O32 95.5(6) . .
O36 W37 O39 102.0(6) . .
O40 W37 O39 88.5(6) . .
O32 W37 O39 162.0(6) . .
O36 W37 O31 103.5(6) . .
O40 W37 O31 159.6(6) . .
O32 W37 O31 87.5(5) . .
O39 W37 O31 82.9(6) . .
O36 W37 O2W 176.5(6) . .
O40 W37 O2W 81.2(6) . .
O32 W37 O2W 82.8(5) . .
O39 W37 O2W 80.5(6) . .
O31 W37 O2W 79.2(5) . .
O36 W37 K14 66.1(4) . .
O40 W37 K14 55.0(4) . .
O32 W37 K14 55.7(4) . .
O39 W37 K14 137.5(4) . .
O31 W37 K14 138.7(4) . .
O2W W37 K14 110.4(4) . .
O36 W37 K17 128.1(4) . 3_475
O40 W37 K17 116.9(4) . 3_475
O32 W37 K17 118.3(4) . 3_475
O39 W37 K17 45.4(4) . 3_475
O31 W37 K17 45.8(4) . 3_475
O2W W37 K17 55.4(4) . 3_475
K14 W37 K17 165.80(12) . 3_475
O35 W38 O37 101.2(6) . .
O35 W38 O38 96.2(6) . .
O37 W38 O38 88.5(5) . .
O35 W38 O30 97.9(6) . .
O37 W38 O30 160.3(5) . .
O38 W38 O30 94.2(5) . .
O35 W38 O29 99.3(6) . .
O37 W38 O29 86.2(5) . .
O38 W38 O29 164.3(5) . .
O30 W38 O29 86.0(5) . .
O35 W38 O1W 175.5(6) . .
O37 W38 O1W 82.0(5) . .
O38 W38 O1W 80.6(5) . .
O30 W38 O1W 79.2(5) . .
O29 W38 O1W 84.0(5) . .
O35 W38 K1 20.6(5) . .
O37 W38 K1 115.4(4) . .
O38 W38 K1 81.9(4) . .
O30 W38 K1 84.3(4) . .
O29 W38 K1 113.8(4) . .
O1W W38 K1 154.9(4) . .
O106 W39 O108 99.0(6) . .
O106 W39 O99 97.0(6) . .
O108 W39 O99 98.4(5) . .
O106 W39 O112 100.5(6) . .
O108 W39 O112 87.3(5) . .
O99 W39 O112 160.4(5) . .
O106 W39 O100 99.4(6) . .
O108 W39 O100 160.3(5) . .
O99 W39 O100 86.1(5) . .
O112 W39 O100 82.6(5) . .
O106 W39 O4W 175.7(6) . .
O108 W39 O4W 81.1(5) . .
O99 W39 O4W 78.7(5) . .
O112 W39 O4W 83.8(5) . .
O100 W39 O4W 81.0(5) . .
O105 W40 O101 97.2(6) . .
O105 W40 O111 101.5(6) . .
O101 W40 O111 160.4(5) . .
O105 W40 O110 96.8(6) . .
O101 W40 O110 95.8(5) . .
O111 W40 O110 87.8(5) . .
O105 W40 O102 100.8(6) . .
O101 W40 O102 87.7(5) . .
O111 W40 O102 83.0(5) . .
O110 W40 O102 161.4(5) . .
O105 W40 O3W 175.1(5) . .
O101 W40 O3W 79.0(5) . .
O111 W40 O3W 82.6(5) . .
O110 W40 O3W 80.4(5) . .
O102 W40 O3W 82.3(5) . .
O114 P1 O113 112.7(8) . .
O114 P1 O115 111.7(7) . .
O113 P1 O115 109.5(7) . .
O114 P1 O134 106.0(7) . .
O113 P1 O134 108.0(7) . .
O115 P1 O134 108.8(7) . .
O84 P2 O85 111.7(8) . .
O84 P2 O86 111.2(8) . .
O85 P2 O86 110.5(8) . .
O84 P2 O77 107.6(7) . .
O85 P2 O77 107.2(7) . .
O86 P2 O77 108.5(8) . .
O16 P3 O14 109.5(7) . .
O16 P3 O15 111.1(7) . .
O14 P3 O15 111.1(8) . .
O16 P3 O7 110.2(7) . .
O14 P3 O7 108.1(8) . .
O15 P3 O7 106.8(7) . .
O57 P4 O56 111.4(8) . .
O57 P4 O55 110.6(7) . .
O56 P4 O55 111.1(8) . .
O57 P4 O58 107.0(7) . .
O56 P4 O58 107.7(7) . .
O55 P4 O58 108.8(7) . .
O57 P4 K1 85.4(5) . .
O56 P4 K1 89.8(6) . .
O55 P4 K1 43.5(5) . .
O58 P4 K1 152.1(5) . .
O42 K1 O35 110.2(5) . .
O42 K1 O34 110.2(4) . .
O35 K1 O34 137.5(5) . .
O42 K1 O33 73.9(5) . .
O35 K1 O33 108.1(5) . .
O34 K1 O33 71.5(4) . .
O42 K1 O36 144.9(5) . .
O35 K1 O36 59.5(4) . .
O34 K1 O36 93.0(4) . .
O33 K1 O36 140.3(4) . .
O42 K1 O41 70.9(4) . .
O35 K1 O41 139.4(5) . .
O34 K1 O41 68.0(4) . .
O33 K1 O41 110.9(4) . .
O36 K1 O41 95.4(4) . .
O42 K1 O55 61.2(4) . .
O35 K1 O55 84.1(4) . .
O34 K1 O55 127.5(4) . .
O33 K1 O55 134.9(4) . .
O36 K1 O55 83.8(4) . .
O41 K1 O55 60.3(4) . .
O42 K1 O16 136.3(4) . .
O35 K1 O16 82.9(4) . .
O34 K1 O16 58.6(4) . .
O33 K1 O16 62.4(4) . .
O36 K1 O16 78.2(4) . .
O41 K1 O16 125.6(4) . .
O55 K1 O16 161.4(4) . .
O42 K1 K14 118.1(3) . .
O35 K1 K14 118.4(3) . .
O34 K1 K14 48.7(3) . .
O33 K1 K14 120.0(3) . .
O36 K1 K14 58.9(3) . .
O41 K1 K14 47.3(3) . .
O55 K1 K14 87.4(3) . .
O16 K1 K14 87.1(2) . .
O42 K1 W11 23.2(3) . .
O35 K1 W11 98.6(3) . .
O34 K1 W11 123.8(3) . .
O33 K1 W11 96.6(3) . .
O36 K1 W11 121.7(3) . .
O41 K1 W11 66.1(3) . .
O55 K1 W11 38.3(3) . .
O16 K1 W11 157.9(3) . .
K14 K1 W11 110.83(12) . .
O42 K1 W5 96.9(3) . .
O35 K1 W5 97.5(3) . .
O34 K1 W5 65.1(3) . .
O33 K1 W5 23.2(3) . .
O36 K1 W5 117.1(3) . .
O41 K1 W5 123.0(3) . .
O55 K1 W5 156.7(3) . .
O16 K1 W5 39.4(2) . .
K14 K1 W5 111.64(12) . .
W11 K1 W5 119.05(10) . .
O42 K1 P4 78.1(3) . .
O35 K1 P4 64.6(3) . .
O34 K1 P4 137.5(3) . .
O33 K1 P4 146.2(3) . .
O36 K1 P4 67.1(3) . .
O41 K1 P4 76.6(3) . .
O55 K1 P4 21.3(3) . .
O16 K1 P4 141.0(3) . .
K14 K1 P4 89.87(13) . .
W11 K1 P4 55.05(10) . .
W5 K1 P4 157.32(14) . .
O106 K2 O105 60.2(4) . .
O106 K2 O107 96.9(4) . .
O105 K2 O107 136.0(5) . .
O106 K2 O103 141.1(5) . .
O105 K2 O103 104.0(4) . .
O107 K2 O103 114.8(4) . .
O106 K2 O109 139.1(5) . .
O105 K2 O109 101.4(4) . .
O107 K2 O109 70.7(4) . .
O103 K2 O109 75.7(4) . .
O106 K2 O104 100.9(4) . .
O105 K2 O104 142.3(5) . .
O107 K2 O104 74.2(4) . .
O103 K2 O104 69.2(4) . .
O109 K2 O104 111.9(4) . .
O106 K2 O86 82.8(4) . .
O105 K2 O86 84.4(4) . .
O107 K2 O86 132.7(4) . .
O103 K2 O86 59.4(4) . .
O109 K2 O86 134.6(4) . .
O104 K2 O86 59.8(4) . .
O106 K2 O115 81.4(4) . .
O105 K2 O115 81.1(4) . .
O107 K2 O115 57.2(4) . .
O103 K2 O115 134.2(4) . .
O109 K2 O115 58.9(4) . .
O104 K2 O115 131.1(4) . .
O86 K2 O115 162.5(4) . .
O106 K2 W26 119.0(3) . .
O105 K2 W26 95.1(3) . .
O107 K2 W26 128.5(3) . .
O103 K2 W26 22.3(3) . .
O109 K2 W26 97.4(3) . .
O104 K2 W26 64.3(3) . .
O86 K2 W26 37.3(3) . .
O115 K2 W26 154.1(3) . .
O106 K2 W27 92.5(3) . .
O105 K2 W27 120.5(3) . .
O107 K2 W27 95.6(3) . .
O103 K2 W27 63.9(3) . .
O109 K2 W27 126.6(3) . .
O104 K2 W27 22.3(3) . .
O86 K2 W27 37.6(3) . .
O115 K2 W27 150.7(3) . .
W26 K2 W27 50.91(6) . .
O106 K2 W31 117.0(3) . .
O105 K2 W31 91.8(3) . .
O107 K2 W31 64.2(3) . .
O103 K2 W31 97.5(3) . .
O109 K2 W31 22.3(3) . .
O104 K2 W31 125.5(3) . .
O86 K2 W31 154.5(3) . .
O115 K2 W31 36.7(2) . .
W26 K2 W31 118.66(11) . .
W27 K2 W31 145.05(11) . .
O106 K2 W32 90.1(3) . .
O105 K2 W32 115.9(3) . .
O107 K2 W32 20.9(3) . .
O103 K2 W32 127.2(3) . .
O109 K2 W32 64.2(3) . .
O104 K2 W32 94.8(3) . .
O86 K2 W32 151.4(3) . .
O115 K2 W32 36.4(2) . .
W26 K2 W32 145.91(12) . .
W27 K2 W32 115.68(10) . .
W31 K2 W32 50.64(6) . .
O71 K3 O124 128.8(4) 4_654 .
O71 K3 O133 140.3(4) 4_654 .
O124 K3 O133 57.8(4) . .
O71 K3 O52 133.4(4) 4_654 .
O124 K3 O52 78.4(4) . .
O133 K3 O52 84.9(4) . .
O71 K3 O50 67.0(4) 4_654 .
O124 K3 O50 65.3(4) . .
O133 K3 O50 118.0(4) . .
O52 K3 O50 106.6(4) . .
O71 K3 O138 117.7(4) 4_654 .
O124 K3 O138 108.6(4) . .
O133 K3 O138 55.3(4) . .
O52 K3 O138 73.9(4) . .
O50 K3 O138 173.3(4) . .
O71 K3 O7W 79.4(6) 4_654 .
O124 K3 O7W 79.3(6) . .
O133 K3 O7W 62.7(6) . .
O52 K3 O7W 147.1(6) . .
O50 K3 O7W 85.4(6) . .
O138 K3 O7W 90.8(6) . .
O71 K3 O51 100.6(4) 4_654 .
O124 K3 O51 63.2(4) . .
O133 K3 O51 113.0(4) . .
O52 K3 O51 54.2(4) . .
O50 K3 O51 52.7(4) . .
O138 K3 O51 128.0(4) . .
O7W K3 O51 131.8(6) . .
O71 K3 W34 132.5(3) 4_654 .
O124 K3 W34 84.2(3) . .
O133 K3 W34 28.2(3) . .
O52 K3 W34 79.6(3) . .
O50 K3 W34 146.1(3) . .
O138 K3 W34 27.2(3) . .
O7W K3 W34 74.3(5) . .
O51 K3 W34 126.4(3) . .
O71 K3 W13 75.3(3) 4_654 .
O124 K3 W13 70.0(3) . .
O133 K3 W13 127.8(3) . .
O52 K3 W13 83.3(3) . .
O50 K3 W13 25.9(3) . .
O138 K3 W13 156.8(3) . .
O7W K3 W13 111.2(5) . .
O51 K3 W13 29.6(3) . .
W34 K3 W13 151.49(14) . .
O71 K3 W32 139.9(3) 4_654 .
O124 K3 W32 25.2(3) . .
O133 K3 W32 32.7(3) . .
O52 K3 W32 82.1(3) . .
O50 K3 W32 87.4(3) . .
O138 K3 W32 86.0(3) . .
O7W K3 W32 67.7(5) . .
O51 K3 W32 85.7(3) . .
W34 K3 W32 60.01(7) . .
W13 K3 W32 95.20(10) . .
O71 K3 W12 116.0(3) 4_654 .
O124 K3 W12 75.2(3) . .
O133 K3 W12 103.6(3) . .
O52 K3 W12 25.3(3) . .
O50 K3 W12 82.8(3) . .
O138 K3 W12 98.5(3) . .
O7W K3 W12 154.5(5) . .
O51 K3 W12 30.2(3) . .
W34 K3 W12 104.13(11) . .
W13 K3 W12 58.42(7) . .
W32 K3 W12 89.13(10) . .
O68 K4 O24 159.4(4) 4_655 .
O68 K4 O95 113.4(4) 4_655 .
O24 K4 O95 87.2(4) . .
O68 K4 O97 101.7(4) 4_655 .
O24 K4 O97 68.1(4) . .
O95 K4 O97 113.6(4) . .
O68 K4 O12 117.3(4) 4_655 .
O24 K4 O12 58.7(4) . .
O95 K4 O12 92.8(4) . .
O97 K4 O12 118.6(4) . .
O68 K4 O96 120.5(4) 4_655 .
O24 K4 O96 69.9(4) . .
O95 K4 O96 57.4(4) . .
O97 K4 O96 56.3(4) . .
O12 K4 O96 121.6(4) . .
O68 K4 O3 75.1(4) 4_655 .
O24 K4 O3 111.6(4) . .
O95 K4 O3 76.4(4) . .
O97 K4 O3 169.8(4) . .
O12 K4 O3 56.6(4) . .
O96 K4 O3 133.8(4) . .
O68 K4 O8W 81.0(4) 4_655 .
O24 K4 O8W 80.1(4) . .
O95 K4 O8W 152.8(4) . .
O97 K4 O8W 83.9(4) . .
O12 K4 O8W 60.0(4) . .
O96 K4 O8W 136.5(4) . .
O3 K4 O8W 86.0(4) . .
O68 K4 W22 106.0(3) 4_655 .
O24 K4 W22 73.6(3) . .
O95 K4 W22 87.9(3) . .
O97 K4 W22 27.2(3) . .
O12 K4 W22 132.1(3) . .
O96 K4 W22 30.9(2) . .
O3 K4 W22 162.9(3) . .
O8W K4 W22 111.1(3) . .
O68 K4 W3 95.6(3) 4_655 .
O24 K4 W3 86.1(3) . .
O95 K4 W3 84.1(3) . .
O97 K4 W3 146.9(3) . .
O12 K4 W3 29.2(3) . .
O96 K4 W3 134.4(3) . .
O3 K4 W3 27.4(2) . .
O8W K4 W3 71.1(3) . .
W22 K4 W3 158.45(12) . .
O68 K4 W27 116.2(3) 4_655 .
O24 K4 W27 82.1(3) . .
O95 K4 W27 26.8(3) . .
O97 K4 W27 87.4(3) . .
O12 K4 W27 111.7(3) . .
O96 K4 W27 31.3(2) . .
O3 K4 W27 102.7(3) . .
O8W K4 W27 162.1(3) . .
W22 K4 W27 61.11(6) . .
W3 K4 W27 109.95(11) . .
O68 K4 W6 146.1(3) 4_655 .
O24 K4 W6 25.0(3) . .
O95 K4 W6 90.3(3) . .
O97 K4 W6 89.3(3) . .
O12 K4 W6 33.7(3) . .
O96 K4 W6 92.4(3) . .
O3 K4 W6 88.4(3) . .
O8W K4 W6 68.3(3) . .
W22 K4 W6 98.44(10) . .
W3 K4 W6 61.73(6) . .
W27 K4 W6 96.04(9) . .
O73 K5 O126 140.6(5) . 4_655
O73 K5 O13W 135.8(5) . .
O126 K5 O13W 77.9(5) 4_655 .
O73 K5 O130 134.9(4) . 4_655
O126 K5 O130 59.1(4) 4_655 4_655
O13W K5 O130 77.1(5) . 4_655
O73 K5 O44 91.8(4) . 4_645
O126 K5 O44 80.7(4) 4_655 4_645
O13W K5 O44 70.5(5) . 4_645
O130 K5 O44 132.6(4) 4_655 4_645
O73 K5 O12W 69.9(4) . .
O126 K5 O12W 72.8(5) 4_655 .
O13W K5 O12W 125.9(5) . .
O130 K5 O12W 120.7(4) 4_655 .
O44 K5 O12W 60.7(4) 4_645 .
O73 K5 O7W 78.5(6) . 4_655
O126 K5 O7W 82.1(6) 4_655 4_655
O13W K5 O7W 140.5(7) . 4_655
O130 K5 O7W 63.5(6) 4_655 4_655
O44 K5 O7W 138.7(6) 4_645 4_655
O12W K5 O7W 78.4(6) . 4_655
O73 K5 O140 105.7(4) . 4_655
O126 K5 O140 108.2(4) 4_655 4_655
O13W K5 O140 65.3(5) . 4_655
O130 K5 O140 54.0(4) 4_655 4_655
O44 K5 O140 131.3(4) 4_645 4_655
O12W K5 O140 167.9(4) . 4_655
O7W K5 O140 89.8(6) 4_655 4_655
O73 K5 W31 146.5(3) . 4_655
O126 K5 W31 24.7(3) 4_655 4_655
O13W K5 W31 77.7(4) . 4_655
O130 K5 W31 34.5(3) 4_655 4_655
O44 K5 W31 103.7(3) 4_645 4_655
O12W K5 W31 92.0(3) . 4_655
O7W K5 W31 70.2(5) 4_655 4_655
O140 K5 W31 86.2(3) 4_655 4_655
O73 K5 W36 122.0(3) . 4_655
O126 K5 W36 84.4(3) 4_655 4_655
O13W K5 W36 69.9(4) . 4_655
O130 K5 W36 27.5(3) 4_655 4_655
O44 K5 W36 139.8(3) 4_645 4_655
O12W K5 W36 146.6(4) . 4_655
O7W K5 W36 74.6(5) 4_655 4_655
O140 K5 W36 26.6(3) 4_655 4_655
W31 K5 W36 60.73(8) 4_655 4_655
O73 K5 K18 105.0(3) . .
O126 K5 K18 39.2(3) 4_655 .
O13W K5 K18 99.0(4) . .
O130 K5 K18 95.8(3) 4_655 .
O44 K5 K18 57.8(3) 4_645 .
O12W K5 K18 35.2(3) . .
O7W K5 K18 85.9(5) 4_655 .
O140 K5 K18 147.4(3) 4_655 .
W31 K5 K18 61.98(12) 4_655 .
W36 K5 K18 122.70(16) 4_655 .
O73 K5 K13 76.5(3) . 4_655
O126 K5 K13 142.2(4) 4_655 4_655
O13W K5 K13 73.6(4) . 4_655
O130 K5 K13 90.3(3) 4_655 4_655
O44 K5 K13 111.7(3) 4_645 4_655
O12W K5 K13 144.8(4) . 4_655
O7W K5 K13 104.9(5) 4_655 4_655
O140 K5 K13 36.5(3) 4_655 4_655
W31 K5 K13 122.44(18) 4_655 4_655
W36 K5 K13 62.84(14) 4_655 4_655
K18 K5 K13 169.2(2) . 4_655
O26 K6 O70 151.3(4) 1_545 4_645
O26 K6 O10W 67.5(4) 1_545 .
O70 K6 O10W 113.7(5) 4_645 .
O26 K6 O91 81.3(4) 1_545 .
O70 K6 O91 126.9(4) 4_645 .
O10W K6 O91 70.1(4) . .
O26 K6 O9W 73.2(5) 1_545 .
O70 K6 O9W 122.3(5) 4_645 .
O10W K6 O9W 120.1(5) . .
O91 K6 O9W 60.7(5) . .
O26 K6 O11 55.4(4) 1_545 1_545
O70 K6 O11 96.7(4) 4_645 1_545
O10W K6 O11 71.8(4) . 1_545
O91 K6 O11 130.6(4) . 1_545
O9W K6 O11 117.9(5) . 1_545
O26 K6 O65 125.1(4) 1_545 4_645
O70 K6 O65 56.2(4) 4_645 4_645
O10W K6 O65 167.4(5) . 4_645
O91 K6 O65 109.0(4) . 4_645
O9W K6 O65 67.3(5) . 4_645
O11 K6 O65 114.9(4) 1_545 4_645
O26 K6 O1 101.8(4) 1_545 1_545
O70 K6 O1 57.1(4) 4_645 1_545
O10W K6 O1 67.4(4) . 1_545
O91 K6 O1 132.0(4) . 1_545
O9W K6 O1 166.3(5) . 1_545
O11 K6 O1 51.4(4) 1_545 1_545
O65 K6 O1 107.6(4) 4_645 1_545
O26 K6 O8W 81.3(4) 1_545 1_545
O70 K6 O8W 77.2(4) 4_645 1_545
O10W K6 O8W 130.4(5) . 1_545
O91 K6 O8W 143.3(4) . 1_545
O9W K6 O8W 83.3(5) . 1_545
O11 K6 O8W 58.6(4) 1_545 1_545
O65 K6 O8W 58.0(4) 4_645 1_545
O1 K6 O8W 83.3(4) 1_545 1_545
O26 K6 W17 147.9(3) 1_545 4_645
O70 K6 W17 24.6(3) 4_645 4_645
O10W K6 W17 137.8(4) . 4_645
O91 K6 W17 122.0(3) . 4_645
O9W K6 W17 98.0(4) . 4_645
O11 K6 W17 107.3(3) 1_545 4_645
O65 K6 W17 31.6(2) 4_645 4_645
O1 K6 W17 79.4(3) 1_545 4_645
O8W K6 W17 66.8(3) 1_545 4_645
O26 K6 W5 23.3(3) 1_545 1_545
O70 K6 W5 128.1(3) 4_645 1_545
O10W K6 W5 70.0(4) . 1_545
O91 K6 W5 103.7(3) . 1_545
O9W K6 W5 90.0(4) . 1_545
O11 K6 W5 32.5(3) 1_545 1_545
O65 K6 W5 121.6(3) 4_645 1_545
O1 K6 W5 81.9(3) 1_545 1_545
O8W K6 W5 66.8(3) 1_545 1_545
W17 K6 W5 131.43(14) 4_645 1_545
O26 K6 W2 79.3(3) 1_545 1_545
O70 K6 W2 75.1(3) 4_645 1_545
O10W K6 W2 68.9(4) . 1_545
O91 K6 W2 138.8(3) . 1_545
O9W K6 W2 142.8(4) . 1_545
O11 K6 W2 26.0(3) 1_545 1_545
O65 K6 W2 112.0(3) 4_645 1_545
O1 K6 W2 25.5(2) 1_545 1_545
O8W K6 W2 68.0(3) 1_545 1_545
W17 K6 W2 92.06(11) 4_645 1_545
W5 K6 W2 57.60(8) 1_545 1_545
O28W K7 O8W 133.6(5) . .
O28W K7 O2 82.0(4) . 3_575
O8W K7 O2 144.1(4) . 3_575
O28W K7 O25 89.7(4) . .
O8W K7 O25 61.8(4) . .
O2 K7 O25 135.0(4) 3_575 .
O28W K7 O29W 69.4(5) . .
O8W K7 O29W 124.7(5) . .
O2 K7 O29W 64.6(5) 3_575 .
O25 K7 O29W 71.1(5) . .
O28W K7 O69 125.1(5) . 4_655
O8W K7 O69 87.5(4) . 4_655
O2 K7 O69 63.1(4) 3_575 4_655
O25 K7 O69 144.9(4) . 4_655
O29W K7 O69 121.5(5) . 4_655
O28W K7 O97 65.8(4) . .
O8W K7 O97 87.0(4) . .
O2 K7 O97 109.8(4) 3_575 .
O25 K7 O97 106.7(4) . .
O29W K7 O97 135.1(5) . .
O69 K7 O97 86.8(4) 4_655 .
O28W K7 O9W 134.9(5) . 1_565
O8W K7 O9W 89.0(5) . 1_565
O2 K7 O9W 58.7(4) 3_575 1_565
O25 K7 O9W 102.4(5) . 1_565
O29W K7 O9W 74.0(5) . 1_565
O69 K7 O9W 57.6(5) 4_655 1_565
O97 K7 O9W 144.4(5) . 1_565
O28W K7 W6 72.3(4) . .
O8W K7 W6 66.9(3) . .
O2 K7 W6 144.6(3) 3_575 .
O25 K7 W6 26.0(2) . .
O29W K7 W6 83.4(4) . .
O69 K7 W6 152.3(3) 4_655 .
O97 K7 W6 81.8(3) . .
O9W K7 W6 128.4(4) 1_565 .
O28W K7 W16 137.4(4) . 4_655
O8W K7 W16 66.4(3) . 4_655
O2 K7 W16 84.5(3) 3_575 4_655
O25 K7 W16 126.8(3) . 4_655
O29W K7 W16 137.2(4) . 4_655
O69 K7 W16 21.6(3) 4_655 4_655
O97 K7 W16 81.5(3) . 4_655
O9W K7 W16 64.6(4) 1_565 4_655
W6 K7 W16 130.86(12) . 4_655
O28W K7 K4 90.4(4) . .
O8W K7 K4 47.8(3) . .
O2 K7 K4 151.7(3) 3_575 .
O25 K7 K4 71.8(3) . .
O29W K7 K4 137.4(4) . .
O69 K7 K4 100.9(3) 4_655 .
O97 K7 K4 43.3(3) . .
O9W K7 K4 134.6(4) 1_565 .
W6 K7 K4 54.35(8) . .
W16 K7 K4 82.81(11) 4_655 .
O28W K7 K6 153.4(4) . 1_565
O8W K7 K6 49.3(3) . 1_565
O2 K7 K6 101.9(3) 3_575 1_565
O25 K7 K6 68.7(3) . 1_565
O29W K7 K6 88.4(4) . 1_565
O69 K7 K6 78.6(3) 4_655 1_565
O97 K7 K6 133.9(3) . 1_565
O9W K7 K6 43.4(4) 1_565 1_565
W6 K7 K6 91.34(12) . 1_565
W16 K7 K6 69.03(10) 4_655 1_565
K4 K7 K6 96.94(13) . 1_565
O26W K8 O103 154.6(5) . .
O26W K8 O28 78.5(5) . 1_545
O103 K8 O28 119.9(4) . 1_545
O26W K8 O109 84.5(5) . .
O103 K8 O109 73.9(4) . .
O28 K8 O109 160.7(4) 1_545 .
O26W K8 O120 73.8(5) . 3_465
O103 K8 O120 128.2(4) . 3_465
O28 K8 O120 65.6(4) 1_545 3_465
O109 K8 O120 118.2(4) . 3_465
O26W K8 O27W 87.5(6) . .
O103 K8 O27W 78.1(5) . .
O28 K8 O27W 84.0(5) 1_545 .
O109 K8 O27W 86.3(5) . .
O120 K8 O27W 146.6(5) 3_465 .
O26W K8 O24W 132.6(6) . .
O103 K8 O24W 60.0(5) . .
O28 K8 O24W 112.4(5) 1_545 .
O109 K8 O24W 85.8(5) . .
O120 K8 O24W 70.5(5) 3_465 .
O27W K8 O24W 137.9(5) . .
O26W K8 O25W 83.2(5) . .
O103 K8 O25W 96.0(4) . .
O28 K8 O25W 128.1(4) 1_545 .
O109 K8 O25W 57.6(4) . .
O120 K8 O25W 62.8(4) 3_465 .
O27W K8 O25W 143.3(5) . .
O24W K8 O25W 53.1(5) . .
O26W K8 W26 161.4(5) . .
O103 K8 W26 20.1(3) . .
O28 K8 W26 99.9(3) 1_545 .
O109 K8 W26 93.4(3) . .
O120 K8 W26 122.7(3) 3_465 .
O27W K8 W26 73.9(4) . .
O24W K8 W26 65.3(4) . .
O25W K8 W26 111.3(3) . .
O26W K8 K18 41.9(4) . 4_654
O103 K8 K18 138.0(3) . 4_654
O28 K8 K18 98.2(3) 1_545 4_654
O109 K8 K18 74.4(3) . 4_654
O120 K8 K18 51.0(3) 3_465 4_654
O27W K8 K18 126.3(4) . 4_654
O24W K8 K18 90.9(4) . 4_654
O25W K8 K18 43.1(3) . 4_654
W26 K8 K18 154.31(16) . 4_654
O26W K8 K2 120.6(4) . .
O103 K8 K2 36.2(3) . .
O28 K8 K2 152.8(3) 1_545 .
O109 K8 K2 37.9(3) . .
O120 K8 K2 135.0(3) 3_465 .
O27W K8 K2 78.3(4) . .
O24W K8 K2 70.4(4) . .
O25W K8 K2 76.3(3) . .
W26 K8 K2 55.54(9) . .
K18 K8 K2 108.84(15) 4_654 .
O26W K8 K10 117.5(4) . .
O103 K8 K10 82.3(3) . .
O28 K8 K10 39.0(3) 1_545 .
O109 K8 K10 156.0(3) . .
O120 K8 K10 79.5(3) 3_465 .
O27W K8 K10 85.3(4) . .
O24W K8 K10 85.4(4) . .
O25W K8 K10 130.2(3) . .
W26 K8 K10 62.70(10) . .
K18 K8 K10 128.05(15) 4_654 .
K2 K8 K10 118.23(14) . .
O11W K9 O14W 81.3(6) . .
O11W K9 O94 95.7(5) . .
O14W K9 O94 76.3(5) . .
O11W K9 O89 121.9(5) . 3_465
O14W K9 O89 66.9(5) . 3_465
O94 K9 O89 120.0(4) . 3_465
O11W K9 O93 60.8(5) . .
O14W K9 O93 112.0(5) . .
O94 K9 O93 56.5(4) . .
O89 K9 O93 176.4(4) 3_465 .
O11W K9 O88 75.8(5) . 3_465
O14W K9 O88 84.4(5) . 3_465
O94 K9 O88 160.0(4) . 3_465
O89 K9 O88 54.6(3) 3_465 3_465
O93 K9 O88 129.0(4) . 3_465
O11W K9 O87 65.5(5) . 3_465
O14W K9 O87 130.3(5) . 3_465
O94 K9 O87 139.7(4) . 3_465
O89 K9 O87 99.8(4) 3_465 3_465
O93 K9 O87 83.6(4) . 3_465
O88 K9 O87 53.2(4) 3_465 3_465
O11W K9 W24 98.3(4) . 3_465
O14W K9 W24 69.2(4) . 3_465
O94 K9 W24 140.1(3) . 3_465
O89 K9 W24 25.9(3) 3_465 3_465
O93 K9 W24 157.5(3) . 3_465
O88 K9 W24 29.4(2) 3_465 3_465
O87 K9 W24 79.8(3) 3_465 3_465
O11W K9 W26 77.3(4) . .
O14W K9 W26 96.5(4) . .
O94 K9 W26 29.8(3) . .
O89 K9 W26 149.7(3) 3_465 .
O93 K9 W26 26.7(3) . .
O88 K9 W26 152.6(3) 3_465 .
O87 K9 W26 110.0(3) 3_465 .
W24 K9 W26 165.60(17) 3_465 .
O11W K9 K12 128.9(4) . .
O14W K9 K12 47.7(4) . .
O94 K9 K12 76.8(3) . .
O89 K9 K12 43.3(3) 3_465 .
O93 K9 K12 133.3(3) . .
O88 K9 K12 94.2(3) 3_465 .
O87 K9 K12 143.0(3) 3_465 .
W24 K9 K12 65.24(12) 3_465 .
W26 K9 K12 106.66(15) . .
O11W K9 W23 65.0(4) . 3_465
O14W K9 W23 107.2(4) . 3_465
O94 K9 W23 158.9(3) . 3_465
O89 K9 W23 79.4(3) 3_465 3_465
O93 K9 W23 104.2(3) . 3_465
O88 K9 W23 27.8(2) 3_465 3_465
O87 K9 W23 25.7(3) 3_465 3_465
W24 K9 W23 56.14(7) 3_465 3_465
W26 K9 W23 130.74(14) . 3_465
K12 K9 W23 121.37(15) . 3_465
O11W K9 K10 41.7(4) . .
O14W K9 K10 122.1(4) . .
O94 K9 K10 96.8(3) . .
O89 K9 K10 142.8(3) 3_465 .
O93 K9 K10 40.8(3) . .
O88 K9 K10 88.9(3) 3_465 .
O87 K9 K10 45.0(3) 3_465 .
W24 K9 K10 118.26(14) 3_465 .
W26 K9 K10 67.41(11) . .
K12 K9 K10 168.8(2) . .
W23 K9 K10 63.38(10) 3_465 .
O93 K10 O11W 65.1(5) . .
O93 K10 O17W 162.1(5) . .
O11W K10 O17W 107.0(5) . .
O93 K10 O10W 66.2(5) . .
O11W K10 O10W 117.5(5) . .
O17W K10 O10W 129.4(5) . .
O93 K10 O28 93.2(4) . 1_545
O11W K10 O28 78.9(5) . 1_545
O17W K10 O28 101.2(4) . 1_545
O10W K10 O28 67.2(4) . 1_545
O93 K10 O87 95.4(4) . 3_465
O11W K10 O87 70.4(5) . 3_465
O17W K10 O87 66.6(4) . 3_465
O10W K10 O87 149.8(5) . 3_465
O28 K10 O87 140.7(4) 1_545 3_465
O93 K10 O10 134.2(4) . 1_545
O11W K10 O10 124.9(5) . 1_545
O17W K10 O10 63.7(4) . 1_545
O10W K10 O10 71.5(4) . 1_545
O28 K10 O10 53.6(4) 1_545 1_545
O87 K10 O10 130.4(4) 3_465 1_545
O93 K10 O1 120.0(4) . 1_545
O11W K10 O1 174.8(5) . 1_545
O17W K10 O1 68.4(4) . 1_545
O10W K10 O1 65.8(4) . 1_545
O28 K10 O1 99.4(4) 1_545 1_545
O87 K10 O1 109.0(4) 3_465 1_545
O10 K10 O1 51.4(3) 1_545 1_545
O93 K10 W4 114.0(3) . 1_545
O11W K10 W4 98.5(4) . 1_545
O17W K10 W4 82.5(3) . 1_545
O10W K10 W4 68.9(3) . 1_545
O28 K10 W4 23.9(3) 1_545 1_545
O87 K10 W4 141.0(3) 3_465 1_545
O10 K10 W4 29.8(2) 1_545 1_545
O1 K10 W4 78.7(3) 1_545 1_545
O93 K10 W2 132.0(3) . 1_545
O11W K10 W2 151.2(4) . 1_545
O17W K10 W2 62.7(3) . 1_545
O10W K10 W2 66.7(3) . 1_545
O28 K10 W2 77.3(3) 1_545 1_545
O87 K10 W2 121.7(3) 3_465 1_545
O10 K10 W2 26.6(2) 1_545 1_545
O1 K10 W2 24.8(2) 1_545 1_545
W4 K10 W2 54.89(7) 1_545 1_545
O93 K10 K9 46.8(3) . .
O11W K10 K9 42.1(4) . .
O17W K10 K9 116.2(3) . .
O10W K10 K9 112.8(4) . .
O28 K10 K9 115.7(3) 1_545 .
O87 K10 K9 51.5(3) 3_465 .
O10 K10 K9 167.0(3) 1_545 .
O1 K10 K9 141.6(3) 1_545 .
W4 K10 K9 138.60(17) 1_545 .
W2 K10 K9 166.28(17) 1_545 .
O93 K10 K13 88.6(4) . 4_655
O11W K10 K13 107.6(4) . 4_655
O17W K10 K13 78.3(3) . 4_655
O10W K10 K13 107.9(4) . 4_655
O28 K10 K13 173.4(3) 1_545 4_655
O87 K10 K13 45.2(3) 3_465 4_655
O10 K10 K13 121.3(3) 1_545 4_655
O1 K10 K13 74.2(3) 1_545 4_655
W4 K10 K13 151.10(19) 1_545 4_655
W2 K10 K13 96.81(17) 1_545 4_655
K9 K10 K13 70.01(16) . 4_655
O34 K11 O18 149.8(5) . 3_575
O34 K11 O122 148.1(4) . .
O18 K11 O122 61.9(4) 3_575 .
O34 K11 O6W 91.3(6) . .
O18 K11 O6W 72.4(5) 3_575 .
O122 K11 O6W 101.7(6) . .
O34 K11 O41 68.3(4) . .
O18 K11 O41 130.0(4) 3_575 .
O122 K11 O41 85.5(4) . .
O6W K11 O41 79.2(5) . .
O34 K11 O28W 93.4(5) . .
O18 K11 O28W 64.8(4) 3_575 .
O122 K11 O28W 113.4(5) . .
O6W K11 O28W 97.4(6) . .
O41 K11 O28W 161.1(5) . .
O34 K11 O15W 67.6(4) . .
O18 K11 O15W 125.7(5) 3_575 .
O122 K11 O15W 97.2(4) . .
O6W K11 O15W 159.0(6) . .
O41 K11 O15W 93.1(4) . .
O28W K11 O15W 83.5(5) . .
O34 K11 O108 128.0(4) . .
O18 K11 O108 66.6(4) 3_575 .
O122 K11 O108 53.1(3) . .
O6W K11 O108 138.5(5) . .
O41 K11 O108 123.6(4) . .
O28W K11 O108 71.0(4) . .
O15W K11 O108 61.7(4) . .
O34 K11 W33 137.3(3) . .
O18 K11 W33 70.2(3) 3_575 .
O122 K11 W33 25.4(3) . .
O6W K11 W33 126.2(5) . .
O41 K11 W33 96.7(3) . .
O28W K11 W33 100.2(4) . .
O15W K11 W33 73.9(3) . .
O108 K11 W33 30.8(2) . .
O34 K11 K14 48.8(3) . .
O18 K11 K14 161.1(3) 3_575 .
O122 K11 K14 100.0(3) . .
O6W K11 K14 119.6(5) . .
O41 K11 K14 47.3(3) . .
O28W K11 K14 123.5(4) . .
O15W K11 K14 46.9(3) . .
O108 K11 K14 98.8(2) . .
W33 K11 K14 91.06(13) . .
O34 K11 W6 21.3(3) . .
O18 K11 W6 134.9(3) 3_575 .
O122 K11 W6 156.9(3) . .
O6W K11 W6 99.4(5) . .
O41 K11 W6 89.2(3) . .
O28W K11 W6 72.8(3) . .
O15W K11 W6 60.6(3) . .
O108 K11 W6 113.7(3) . .
W33 K11 W6 134.41(15) . .
K14 K11 W6 60.90(9) . .
O34 K11 K1 36.9(3) . .
O18 K11 K1 137.8(3) 3_575 .
O122 K11 K1 125.2(3) . .
O6W K11 K1 65.5(5) . .
O41 K11 K1 40.7(3) . .
O28W K11 K1 120.9(4) . .
O15W K11 K1 95.9(3) . .
O108 K11 K1 154.7(3) . .
W33 K11 K1 136.60(14) . .
K14 K11 K1 55.91(10) . .
W6 K11 K1 56.97(8) . .
O89 K12 O95 129.4(5) 3_465 .
O89 K12 O3 146.9(5) 3_465 .
O95 K12 O3 82.0(4) . .
O89 K12 O19W 80.3(6) 3_465 .
O95 K12 O19W 138.1(7) . .
O3 K12 O19W 80.0(6) . .
O89 K12 O14W 69.4(5) 3_465 .
O95 K12 O14W 74.1(5) . .
O3 K12 O14W 139.1(6) . .
O19W K12 O14W 96.1(7) . .
O89 K12 O13 134.5(5) 3_465 .
O95 K12 O13 77.4(4) . .
O3 K12 O13 52.5(4) . .
O19W K12 O13 61.6(5) . .
O14W K12 O13 89.6(5) . .
O89 K12 W3 147.2(4) 3_465 .
O95 K12 W3 81.6(3) . .
O3 K12 W3 23.1(3) . .
O19W K12 W3 67.5(5) . .
O14W K12 W3 118.7(5) . .
O13 K12 W3 29.7(2) . .
O89 K12 K9 49.3(3) 3_465 .
O95 K12 K9 80.1(3) . .
O3 K12 K9 158.0(4) . .
O19W K12 K9 122.0(5) . .
O14W K12 K9 45.6(4) . .
O13 K12 K9 134.1(4) . .
W3 K12 K9 159.0(3) . .
O89 K12 K4 157.5(4) 3_465 .
O95 K12 K4 40.2(3) . .
O3 K12 K4 44.1(3) . .
O19W K12 K4 120.6(5) . .
O14W K12 K4 112.7(4) . .
O13 K12 K4 67.6(2) . .
W3 K12 K4 53.19(9) . .
K9 K12 K4 114.90(17) . .
O140 K13 O87 132.8(5) . 2_764
O140 K13 K10 153.5(4) . 4_654
O87 K13 K10 44.7(3) 2_764 4_654
O140 K13 K5 43.1(3) . 4_654
O87 K13 K5 141.8(4) 2_764 4_654
K10 K13 K5 118.2(2) 4_654 4_654
O140 K13 K9 104.7(4) . 4_654
O87 K13 K9 42.2(3) 2_764 4_654
K10 K13 K9 54.47(14) 4_654 4_654
K5 K13 K9 99.62(19) 4_654 4_654
O18W K14 O15W 81.6(5) . .
O18W K14 O41 163.2(5) . .
O15W K14 O41 94.8(4) . .
O18W K14 O34 126.0(5) . .
O15W K14 O34 65.5(4) . .
O41 K14 O34 65.6(4) . .
O18W K14 O124 70.5(4) . .
O15W K14 O124 90.0(4) . .
O41 K14 O124 93.3(4) . .
O34 K14 O124 144.7(4) . .
O18W K14 O40 84.1(4) . .
O15W K14 O40 165.4(4) . .
O41 K14 O40 98.2(4) . .
O34 K14 O40 126.4(4) . .
O124 K14 O40 82.6(4) . .
O18W K14 O32 63.3(4) . .
O15W K14 O32 118.9(4) . .
O41 K14 O32 131.3(4) . .
O34 K14 O32 95.9(4) . .
O124 K14 O32 118.7(4) . .
O40 K14 O32 55.7(4) . .
O18W K14 O51 119.1(5) . .
O15W K14 O51 134.6(4) . .
O41 K14 O51 53.3(4) . .
O34 K14 O51 114.5(4) . .
O124 K14 O51 64.5(4) . .
O40 K14 O51 52.3(4) . .
O32 K14 O51 106.5(4) . .
O18W K14 O23 79.0(4) . .
O15W K14 O23 74.5(4) . .
O41 K14 O23 116.0(4) . .
O34 K14 O23 52.4(4) . .
O124 K14 O23 147.5(4) . .
O40 K14 O23 105.4(4) . .
O32 K14 O23 51.9(3) . .
O51 K14 O23 144.6(4) . .
O18W K14 O36 110.9(4) . .
O15W K14 O36 139.7(4) . .
O41 K14 O36 82.4(4) . .
O34 K14 O36 77.1(4) . .
O124 K14 O36 130.2(4) . .
O40 K14 O36 49.6(3) . .
O32 K14 O36 49.0(3) . .
O51 K14 O36 74.1(4) . .
O23 K14 O36 70.9(3) . .
O18W K14 W37 85.6(4) . .
O15W K14 W37 148.8(3) . .
O41 K14 W37 105.0(3) . .
O34 K14 W37 100.9(3) . .
O124 K14 W37 112.2(3) . .
O40 K14 W37 31.2(3) . .
O32 K14 W37 31.4(2) . .
O51 K14 W37 76.3(3) . .
O23 K14 W37 75.2(3) . .
O36 K14 W37 27.6(2) . .
O18W K14 K11 129.5(4) . .
O15W K14 K11 48.2(3) . .
O41 K14 K11 47.7(3) . .
O34 K14 K11 44.0(3) . .
O124 K14 K11 100.8(3) . .
O40 K14 K11 145.7(3) . .
O32 K14 K11 139.5(3) . .
O51 K14 K11 98.0(3) . .
O23 K14 K11 90.0(3) . .
O36 K14 K11 111.4(3) . .
W37 K14 K11 139.01(14) . .
O21W K15 O52 82.6(10) . .
O21W K15 O46 76.1(10) . 3_575
O52 K15 O46 140.8(7) . 3_575
O21W K15 O138 70.4(13) . .
O52 K15 O138 79.6(6) . .
O46 K15 O138 121.8(10) 3_575 .
O21W K15 O31W 108.6(15) . .
O52 K15 O31W 147.9(8) . .
O46 K15 O31W 71.1(6) 3_575 .
O138 K15 O31W 76.4(7) . .
O21W K15 O132 125.2(14) . .
O52 K15 O132 82.9(5) . .
O46 K15 O132 136.2(6) 3_575 .
O138 K15 O132 55.1(4) . .
O31W K15 O132 65.9(6) . .
O21W K15 O122 148.8(10) . .
O52 K15 O122 66.2(6) . .
O46 K15 O122 130.0(11) 3_575 .
O138 K15 O122 100.7(6) . .
O31W K15 O122 97.6(9) . .
O132 K15 O122 51.6(5) . .
O21W K15 W34 96.1(13) . .
O52 K15 W34 81.4(4) . .
O46 K15 W34 132.9(7) 3_575 .
O138 K15 W34 25.7(3) . .
O31W K15 W34 67.8(5) . .
O132 K15 W34 29.4(3) . .
O122 K15 W34 78.1(4) . .
O21W K15 W33 144.6(11) . .
O52 K15 W33 73.8(6) . .
O46 K15 W33 137.7(9) 3_575 .
O138 K15 W33 79.5(4) . .
O31W K15 W33 81.0(7) . .
O132 K15 W33 27.3(3) . .
O122 K15 W33 24.4(3) . .
W34 K15 W33 55.0(2) . .
O21W K15 W15 94.2(9) . 3_575
O52 K15 W15 145.6(6) . 3_575
O46 K15 W15 18.2(4) 3_575 3_575
O138 K15 W15 131.6(7) . 3_575
O31W K15 W15 65.4(5) . 3_575
O132 K15 W15 124.6(6) . 3_575
O122 K15 W15 112.3(8) . 3_575
W34 K15 W15 132.9(3) . 3_575
W33 K15 W15 120.1(7) . 3_575
O21W K15 K3 65.8(10) . .
O52 K15 K3 38.9(4) . .
O46 K15 K3 141.8(11) 3_575 .
O138 K15 K3 41.7(4) . .
O31W K15 K3 117.4(7) . .
O132 K15 K3 70.0(4) . .
O122 K15 K3 87.4(4) . .
W34 K15 K3 52.3(2) . .
W33 K15 K3 79.3(2) . .
W15 K15 K3 160.0(8) 3_575 .
O26 K16 O9W 78.2(5) 1_545 .
O26 K16 O29W 69.9(5) 1_545 1_545
O9W K16 O29W 82.5(6) . 1_545
O26 K16 O3W 161.8(5) 1_545 .
O9W K16 O3W 112.6(6) . .
O29W K16 O3W 124.6(6) 1_545 .
O26 K16 O23W 70.1(5) 1_545 .
O9W K16 O23W 145.9(6) . .
O29W K16 O23W 75.3(6) 1_545 .
O3W K16 O23W 101.3(5) . .
O26 K16 O91 77.6(4) 1_545 .
O9W K16 O91 60.2(5) . .
O29W K16 O91 134.7(5) 1_545 .
O3W K16 O91 94.8(4) . .
O23W K16 O91 121.9(5) . .
O26 K16 O101 110.1(5) 1_545 .
O9W K16 O101 106.5(5) . .
O29W K16 O101 170.8(6) 1_545 .
O3W K16 O101 53.7(4) . .
O23W K16 O101 96.0(5) . .
O91 K16 O101 52.4(3) . .
O26 K16 O20 114.6(4) 1_545 3_565
O9W K16 O20 131.5(6) . 3_565
O29W K16 O20 62.0(5) 1_545 3_565
O3W K16 O20 70.1(4) . 3_565
O23W K16 O20 57.2(5) . 3_565
O91 K16 O20 163.3(4) . 3_565
O101 K16 O20 111.1(4) . 3_565
O26 K16 W25 94.8(4) 1_545 .
O9W K16 W25 79.9(5) . .
O29W K16 W25 158.8(5) 1_545 .
O3W K16 W25 73.8(3) . .
O23W K16 W25 114.2(4) . .
O91 K16 W25 24.1(2) . .
O101 K16 W25 28.7(2) . .
O20 K16 W25 139.3(3) 3_565 .
O26 K16 K6 41.3(3) 1_545 .
O9W K16 K6 46.5(5) . .
O29W K16 K6 93.2(4) 1_545 .
O3W K16 K6 136.8(4) . .
O23W K16 K6 108.7(4) . .
O91 K16 K6 42.8(3) . .
O101 K16 K6 92.2(3) . .
O20 K16 K6 153.1(3) 3_565 .
W25 K16 K6 65.94(14) . .
O26 K16 K7 58.5(3) 1_545 1_545
O9W K16 K7 46.2(4) . 1_545
O29W K16 K7 38.2(4) 1_545 1_545
O3W K16 K7 139.5(4) . 1_545
O23W K16 K7 104.2(4) . 1_545
O91 K16 K7 97.7(3) . 1_545
O101 K16 K7 150.0(3) . 1_545
O20 K16 K7 98.5(3) 3_565 1_545
W25 K16 K7 121.32(18) . 1_545
K6 K16 K7 60.50(13) . 1_545
O116 K17 O54 93.5(4) 1_565 .
O116 K17 O39 130.4(4) 1_565 3_575
O54 K17 O39 133.5(4) . 3_575
O116 K17 O31 94.0(4) 1_565 3_575
O54 K17 O31 152.9(5) . 3_575
O39 K17 O31 52.9(4) 3_575 3_575
O116 K17 O2W 77.8(4) 1_565 3_575
O54 K17 O2W 154.7(5) . 3_575
O39 K17 O2W 53.0(4) 3_575 3_575
O31 K17 O2W 52.3(4) 3_575 3_575
O116 K17 O48 137.5(4) 1_565 3_575
O54 K17 O48 85.3(4) . 3_575
O39 K17 O48 53.3(4) 3_575 3_575
O31 K17 O48 106.1(4) 3_575 3_575
O2W K17 O48 85.5(4) 3_575 3_575
O116 K17 O20 59.3(4) 1_565 3_575
O54 K17 O20 112.7(4) . 3_575
O39 K17 O20 104.0(4) 3_575 3_575
O31 K17 O20 51.2(3) 3_575 3_575
O2W K17 O20 83.4(4) 3_575 3_575
O48 K17 O20 156.6(4) 3_575 3_575
O116 K17 W37 105.3(3) 1_565 3_575
O54 K17 W37 161.2(3) . 3_575
O39 K17 W37 28.6(3) 3_575 3_575
O31 K17 W37 28.9(3) 3_575 3_575
O2W K17 W37 35.8(3) 3_575 3_575
O48 K17 W37 80.2(3) 3_575 3_575
O20 K17 W37 78.7(2) 3_575 3_575
O116 K17 W14 144.8(4) 1_565 3_575
O54 K17 W14 107.1(3) . 3_575
O39 K17 W14 28.1(3) 3_575 3_575
O31 K17 W14 80.6(3) 3_575 3_575
O2W K17 W14 71.4(3) 3_575 3_575
O48 K17 W14 25.7(2) 3_575 3_575
O20 K17 W14 131.0(3) 3_575 3_575
W37 K17 W14 56.23(8) 3_575 3_575
O116 K17 W8 79.3(3) 1_565 3_575
O54 K17 W8 131.7(4) . 3_575
O39 K17 W8 78.6(3) 3_575 3_575
O31 K17 W8 26.5(3) 3_575 3_575
O2W K17 W8 70.5(3) 3_575 3_575
O48 K17 W8 131.0(3) 3_575 3_575
O20 K17 W8 25.7(2) 3_575 3_575
W37 K17 W8 55.18(8) 3_575 3_575
W14 K17 W8 105.35(13) 3_575 3_575
O12W K18 O26W 121.0(6) . 4_655
O12W K18 O25W 114.8(5) . 4_655
O26W K18 O25W 96.3(6) 4_655 4_655
O12W K18 O126 74.0(5) . 4_655
O26W K18 O126 64.6(5) 4_655 4_655
O25W K18 O126 78.4(5) 4_655 4_655
O12W K18 O139 67.2(4) . 2_765
O26W K18 O139 170.9(5) 4_655 2_765
O25W K18 O139 75.8(5) 4_655 2_765
O126 K18 O139 117.2(4) 4_655 2_765
O12W K18 O131 115.5(5) . 2_765
O26W K18 O131 119.3(5) 4_655 2_765
O25W K18 O131 78.1(5) 4_655 2_765
O126 K18 O131 156.5(4) 4_655 2_765
O139 K18 O131 55.2(4) 2_765 2_765
O12W K18 O120 168.3(5) . 2_765
O26W K18 O120 68.8(5) 4_655 2_765
O25W K18 O120 67.7(5) 4_655 2_765
O126 K18 O120 117.5(4) 4_655 2_765
O139 K18 O120 103.6(4) 2_765 2_765
O131 K18 O120 53.1(4) 2_765 2_765
O12W K18 O1W 110.0(4) . 4_645
O26W K18 O1W 70.5(5) 4_655 4_645
O25W K18 O1W 133.2(5) 4_655 4_645
O126 K18 O1W 127.7(4) 4_655 4_645
O139 K18 O1W 111.5(4) 2_765 4_645
O131 K18 O1W 71.2(4) 2_765 4_645
O120 K18 O1W 65.6(4) 2_765 4_645
O12W K18 W35 88.4(4) . 2_765
O26W K18 W35 149.0(5) 4_655 2_765
O25W K18 W35 77.5(4) 4_655 2_765
O126 K18 W35 140.5(3) 4_655 2_765
O139 K18 W35 25.6(3) 2_765 2_765
O131 K18 W35 29.8(2) 2_765 2_765
O120 K18 W35 81.0(3) 2_765 2_765
O1W K18 W35 91.4(3) 4_645 2_765
O12W K18 W28 143.4(4) . 2_765
O26W K18 W28 91.8(4) 4_655 2_765
O25W K18 W28 73.0(4) 4_655 2_765
O126 K18 W28 140.4(3) 4_655 2_765
O139 K18 W28 81.7(3) 2_765 2_765
O131 K18 W28 28.3(2) 2_765 2_765
O120 K18 W28 25.0(3) 2_765 2_765
O1W K18 W28 63.2(3) 4_645 2_765
W35 K18 W28 57.29(8) 2_765 2_765
O12W K18 K8 146.6(4) . 4_655
O26W K18 K8 41.2(4) 4_655 4_655
O25W K18 K8 57.4(4) 4_655 4_655
O126 K18 K8 72.6(3) 4_655 4_655
O139 K18 K8 129.9(3) 2_765 4_655
O131 K18 K8 95.4(3) 2_765 4_655
O120 K18 K8 44.9(3) 2_765 4_655
O1W K18 K8 90.9(3) 4_645 4_655
W35 K18 K8 117.71(16) 2_765 4_655
W28 K18 K8 69.08(12) 2_765 4_655
O12W K18 K5 39.7(4) . .
O26W K18 K5 86.4(4) 4_655 .
O25W K18 K5 104.0(4) 4_655 .
O126 K18 K5 35.9(3) 4_655 .
O139 K18 K5 99.7(3) 2_765 .
O131 K18 K5 154.1(3) 2_765 .
O120 K18 K5 152.0(3) 2_765 .
O1W K18 K5 119.1(3) 4_645 .
W35 K18 K5 124.60(16) 2_765 .
W28 K18 K5 176.22(18) 2_765 .
K8 K18 K5 107.50(16) 4_655 .
O18W K19 O32W 144.8(6) . .
O18W K19 O5W 134.4(6) . .
O32W K19 O5W 79.0(6) . .
O18W K19 O25W 74.7(5) . .
O32W K19 O25W 91.5(6) . .
O5W K19 O25W 130.2(6) . .
O18W K19 O50 115.2(5) . .
O32W K19 O50 60.0(5) . .
O5W K19 O50 69.1(5) . .
O25W K19 O50 144.3(5) . .
O18W K19 O118 55.7(4) . 3_465
O32W K19 O118 145.6(5) . 3_465
O5W K19 O118 96.9(6) . 3_465
O25W K19 O118 64.8(4) . 3_465
O50 K19 O118 150.1(5) . 3_465
O18W K19 O124 65.0(4) . .
O32W K19 O124 85.1(5) . .
O5W K19 O124 130.6(6) . .
O25W K19 O124 96.4(5) . .
O50 K19 O124 62.5(4) . .
O118 K19 O124 120.4(4) 3_465 .
O18W K19 O40 78.8(4) . .
O32W K19 O40 112.2(5) . .
O5W K19 O40 68.9(5) . .
O25W K19 O40 153.3(5) . .
O50 K19 O40 53.1(4) . .
O118 K19 O40 97.6(4) 3_465 .
O124 K19 O40 74.7(4) . .
O18W K19 O129 104.8(4) . 3_465
O32W K19 O129 100.8(5) . 3_465
O5W K19 O129 63.2(5) . 3_465
O25W K19 O129 71.1(4) . 3_465
O50 K19 O129 131.3(4) . 3_465
O118 K19 O129 49.4(3) 3_465 3_465
O124 K19 O129 166.1(4) . 3_465
O40 K19 O129 113.8(4) . 3_465
O18W K19 O139 140.0(5) . 3_465
O32W K19 O139 52.1(5) . 3_465
O5W K19 O139 67.9(5) . 3_465
O25W K19 O139 68.0(4) . 3_465
O50 K19 O139 103.6(4) . 3_465
O118 K19 O139 94.5(4) 3_465 3_465
O124 K19 O139 132.0(4) . 3_465
O40 K19 O139 136.2(4) . 3_465
O129 K19 O139 49.7(3) 3_465 3_465
O18W K19 W13 99.7(4) . .
O32W K19 W13 83.1(4) . .
O5W K19 W13 66.2(5) . .
O25W K19 W13 161.5(4) . .
O50 K19 W13 23.5(3) . .
O118 K19 W13 127.0(3) 3_465 .
O124 K19 W13 65.6(3) . .
O40 K19 W13 29.6(2) . .
O129 K19 W13 127.3(3) 3_465 .
O139 K19 W13 120.2(3) 3_465 .
O18W K19 K14 39.6(3) . .
O32W K19 K14 125.6(5) . .
O5W K19 K14 115.1(5) . .
O25W K19 K14 110.1(4) . .
O50 K19 K14 76.1(3) . .
O118 K19 K14 87.4(3) 3_465 .
O124 K19 K14 44.6(3) . .
O40 K19 K14 46.4(3) . .
O129 K19 K14 133.1(3) 3_465 .
O139 K19 K14 176.3(3) 3_465 .
W13 K19 K14 60.68(12) . .
W2 O1 K6 98.5(5) . 1_565
W2 O1 K10 100.7(6) . 1_565
K6 O1 K10 98.4(4) 1_565 1_565
W1 O2 K7 150.9(7) . 3_475
W3 O3 K12 117.8(6) . .
W3 O3 K4 98.3(5) . .
K12 O3 K4 96.3(4) . .
W1 O4 W3 123.0(7) . .
W1 O5 W2 123.6(7) . .
W3 O6 W2 121.5(7) . .
P3 O7 W2 124.7(7) . .
P3 O7 W3 124.1(7) . .
W2 O7 W3 92.0(4) . .
P3 O7 W1 123.3(7) . .
W2 O7 W1 91.8(4) . .
W3 O7 W1 91.4(4) . .
W1 O8 W8 151.2(7) . .
W1 O9 W9 152.9(7) . .
W2 O10 W4 146.1(7) . .
W2 O10 K10 105.7(5) . 1_565
W4 O10 K10 96.8(4) . 1_565
W2 O11 W5 151.4(8) . .
W2 O11 K6 105.6(6) . 1_565
W5 O11 K6 95.1(5) . 1_565
W3 O12 W6 152.3(7) . .
W3 O12 K4 101.3(5) . .
W6 O12 K4 97.0(5) . .
W7 O13 W3 147.9(7) . .
W7 O13 K12 113.2(5) . .
W3 O13 K12 88.7(5) . .
P3 O14 W9 129.0(8) . .
P3 O14 W4 127.0(8) . .
W9 O14 W4 90.3(5) . .
P3 O15 W8 129.2(8) . .
P3 O15 W7 128.2(8) . .
W8 O15 W7 90.8(5) . .
P3 O16 W6 128.1(7) . .
P3 O16 W5 128.8(7) . .
W6 O16 W5 88.2(4) . .
P3 O16 K1 118.0(6) . .
W6 O16 K1 93.3(4) . .
W5 O16 K1 89.6(4) . .
W4 O17 W9 121.3(6) . .
W9 O18 K11 165.2(7) . 3_475
W9 O19 W8 150.3(8) . .
W8 O20 K16 114.4(6) . 3_465
W8 O20 K17 96.5(5) . 3_475
K16 O20 K17 147.9(5) 3_465 3_475
W8 O21 W7 121.0(6) . .
W7 O23 W6 154.9(8) . .
W7 O23 K14 105.1(5) . .
W6 O23 K14 97.3(5) . .
W6 O24 K4 111.7(6) . .
W5 O25 W6 122.5(7) . .
W5 O25 K7 123.3(6) . .
W6 O25 K7 113.2(5) . .
W5 O26 K16 142.1(7) . 1_565
W5 O26 K6 117.0(6) . 1_565
K16 O26 K6 98.6(5) 1_565 1_565
W5 O27 W4 157.4(8) . .
W4 O28 K8 141.2(7) . 1_565
W4 O28 K10 111.0(6) . 1_565
K8 O28 K10 104.5(4) 1_565 1_565
W9 O29 W38 143.7(7) . .
W4 O30 W38 143.3(7) . .
W8 O31 W37 142.8(7) . .
W8 O31 K17 110.8(5) . 3_475
W37 O31 K17 105.3(5) . 3_475
W37 O32 W7 141.2(7) . .
W37 O32 K14 92.9(5) . .
W7 O32 K14 107.1(5) . .
W5 O33 K1 119.8(7) . .
W6 O34 K11 125.3(7) . .
W6 O34 K1 123.5(6) . .
K11 O34 K1 106.7(5) . .
W6 O34 K14 114.0(6) . .
K11 O34 K14 87.2(4) . .
K1 O34 K14 86.7(4) . .
W38 O35 K1 146.1(7) . .
W37 O36 K1 163.5(7) . .
W37 O36 K14 86.3(5) . .
K1 O36 K14 77.6(3) . .
W38 O37 W15 142.7(7) . .
W10 O38 W38 142.3(7) . .
W14 O39 W37 144.5(8) . .
W14 O39 K17 106.8(6) . 3_475
W37 O39 K17 106.1(6) . 3_475
W37 O40 W13 141.6(8) . .
W37 O40 K14 93.8(5) . .
W13 O40 K14 108.4(5) . .
W37 O40 K19 118.2(6) . .
W13 O40 K19 95.9(5) . .
K14 O40 K19 82.6(4) . .
W12 O41 K14 114.1(6) . .
W12 O41 K1 118.0(6) . .
K14 O41 K1 85.2(4) . .
W12 O41 K11 139.3(7) . .
K14 O41 K11 85.0(4) . .
K1 O41 K11 98.3(4) . .
W11 O42 K1 121.0(7) . .
W10 O43 W11 157.0(8) . .
W10 O44 K5 158.0(8) . 4_664
W15 O45 W10 121.3(7) . .
W15 O46 K15 130.6(10) . 3_475
W14 O47 W15 148.3(7) . .
W14 O48 K17 99.8(5) . 3_475
W13 O49 W14 120.9(7) . .
W13 O50 K19 113.3(6) . .
W13 O50 K3 103.7(6) . .
K19 O50 K3 112.5(5) . .
W13 O51 W12 155.5(9) . .
W13 O51 K14 105.4(6) . .
W12 O51 K14 96.3(5) . .
W13 O51 K3 91.9(5) . .
W12 O51 K3 92.9(5) . .
K14 O51 K3 106.4(4) . .
W12 O52 K15 138.8(8) . .
W12 O52 K3 107.3(6) . .
K15 O52 K3 106.2(7) . .
W12 O53 W11 124.1(7) . .
W11 O54 K17 142.8(7) . .
P4 O55 W11 128.8(7) . .
P4 O55 W12 127.5(7) . .
W11 O55 W12 89.6(4) . .
P4 O55 K1 115.2(7) . .
W11 O55 K1 91.3(4) . .
W12 O55 K1 94.7(4) . .
P4 O56 W14 128.2(8) . .
P4 O56 W13 128.4(8) . .
W14 O56 W13 91.0(5) . .
P4 O57 W10 128.1(7) . .
P4 O57 W15 128.8(7) . .
W10 O57 W15 89.6(4) . .
P4 O58 W17 125.0(7) . .
P4 O58 W18 124.2(7) . .
W17 O58 W18 92.5(4) . .
P4 O58 W16 123.7(7) . .
W17 O58 W16 91.6(4) . .
W18 O58 W16 89.8(4) . .
W18 O59 W12 152.7(7) . .
W13 O60 W18 146.3(8) . .
W16 O61 W14 153.9(7) . .
W15 O62 W16 152.6(7) . .
W17 O63 W11 150.4(7) . .
W17 O64 W10 147.1(7) . .
W16 O65 W17 122.7(7) . .
W16 O65 K6 143.8(6) . 4_664
W17 O65 K6 92.0(5) . 4_664
W18 O66 W17 122.7(7) . .
W16 O67 W18 124.5(7) . .
W18 O68 K4 131.4(7) . 4_654
W16 O69 K7 118.4(7) . 4_654
W17 O70 K6 112.4(6) . 4_664
W19 O71 K3 147.8(7) . 4_655
W21 O73 K5 147.6(7) . .
W20 O74 W21 123.2(7) . .
W20 O75 W19 122.8(7) . .
W21 O76 W19 122.6(7) . .
P2 O77 W21 124.2(7) . .
P2 O77 W19 125.9(7) . .
W21 O77 W19 91.0(4) . .
P2 O77 W20 123.7(7) . .
W21 O77 W20 90.8(4) . .
W19 O77 W20 91.0(4) . .
W21 O78 W26 153.7(9) . .
W19 O79 W22 145.9(8) . .
W19 O80 W27 151.8(7) . .
W21 O81 W25 145.8(7) . .
W23 O82 W20 153.5(7) . .
W24 O83 W20 149.7(7) . .
P2 O84 W24 128.7(7) . .
P2 O84 W25 128.8(7) . .
W24 O84 W25 89.8(4) . .
P2 O85 W23 128.2(8) . .
P2 O85 W22 127.7(8) . .
W23 O85 W22 90.2(5) . .
P2 O86 W26 128.3(8) . .
P2 O86 W27 129.3(8) . .
W26 O86 W27 89.9(5) . .
P2 O86 K2 114.5(7) . .
W26 O86 K2 92.1(5) . .
W27 O86 K2 92.5(4) . .
W23 O87 K10 128.4(7) . 3_565
W23 O87 K13 138.3(8) . 2_765
K10 O87 K13 90.1(5) 3_565 2_765
W23 O87 K9 99.8(6) . 3_565
K10 O87 K9 83.4(4) 3_565 3_565
K13 O87 K9 99.9(5) 2_765 3_565
W24 O88 W23 148.7(7) . .
W24 O88 K9 98.6(5) . 3_565
W23 O88 K9 104.3(5) . 3_565
W24 O89 K12 140.5(7) . 3_565
W24 O89 K9 104.5(6) . 3_565
K12 O89 K9 87.4(4) 3_565 3_565
W24 O90 W25 122.1(7) . .
W25 O91 K6 154.8(7) . .
W25 O91 K16 108.2(6) . .
K6 O91 K16 89.0(4) . .
W25 O92 W26 155.9(8) . .
W26 O93 K10 163.4(8) . .
W26 O93 K9 102.1(6) . .
K10 O93 K9 92.4(4) . .
W27 O94 W26 119.3(7) . .
W27 O94 K9 138.0(6) . .
W26 O94 K9 102.5(5) . .
W27 O95 K12 142.5(7) . .
W27 O95 K4 105.7(6) . .
K12 O95 K4 100.9(5) . .
W22 O96 W27 158.5(7) . .
W22 O96 K4 93.1(5) . .
W27 O96 K4 94.4(5) . .
W22 O97 K4 102.7(6) . .
W22 O97 K7 155.6(7) . .
K4 O97 K7 90.0(4) . .
W22 O98 W23 122.6(6) . .
W39 O99 W22 141.9(7) . .
W23 O100 W39 146.6(7) . .
W40 O101 W25 141.9(7) . .
W40 O101 K16 109.4(5) . .
W25 O101 K16 101.4(5) . .
W24 O102 W40 144.2(7) . .
W26 O103 K8 128.0(6) . .
W26 O103 K2 121.7(6) . .
K8 O103 K2 107.8(5) . .
W27 O104 K2 121.0(7) . .
W40 O105 K2 153.1(7) . .
W39 O106 K2 155.6(7) . .
W32 O107 K2 125.8(7) . .
W39 O108 W33 141.9(7) . .
W39 O108 K11 132.6(5) . .
W33 O108 K11 85.4(4) . .
W31 O109 K2 121.7(7) . .
W31 O109 K8 133.5(7) . .
K2 O109 K8 102.4(5) . .
W40 O110 W30 141.8(7) . .
W40 O111 W29 143.6(7) . .
W28 O112 W39 144.6(7) . .
P1 O113 W29 126.7(7) . .
P1 O113 W30 128.9(7) . .
W29 O113 W30 91.3(4) . .
P1 O114 W28 129.0(8) . .
P1 O114 W33 128.0(8) . .
W28 O114 W33 89.8(5) . .
P1 O115 W32 127.2(7) . .
P1 O115 W31 129.1(7) . .
W32 O115 W31 91.7(4) . .
P1 O115 K2 114.4(6) . .
W32 O115 K2 92.3(4) . .
W31 O115 K2 91.9(4) . .
W30 O116 K17 137.3(7) . 1_545
W30 O117 W29 121.4(6) . .
W29 O118 K19 112.3(6) . 3_565
W29 O119 W28 147.7(7) . .
W28 O120 K8 160.8(7) . 3_565
W28 O120 K18 105.4(6) . 2_764
K8 O120 K18 84.1(4) 3_565 2_764
W33 O121 W28 120.6(6) . .
W33 O122 K11 112.0(6) . .
W33 O122 K15 106.0(6) . .
K11 O122 K15 134.3(5) . .
W33 O123 W32 158.3(8) . .
W32 O124 K3 109.9(6) . .
W32 O124 K14 113.4(7) . .
K3 O124 K14 123.9(5) . .
W32 O124 K19 113.6(6) . .
K3 O124 K19 108.6(5) . .
K14 O124 K19 84.7(4) . .
W32 O125 W31 121.7(7) . .
W31 O126 K5 114.5(7) . 4_654
W31 O126 K18 132.2(7) . 4_654
K5 O126 K18 104.9(5) 4_654 4_654
W30 O127 W31 157.9(8) . .
W36 O128 W30 146.2(8) . .
W35 O129 W29 151.3(7) . .
W35 O129 K19 101.8(5) . 3_565
W29 O129 K19 100.9(5) . 3_565
W36 O130 W31 150.7(7) . .
W36 O130 K5 105.2(5) . 4_654
W31 O130 K5 94.6(5) . 4_654
W28 O131 W35 152.5(7) . .
W28 O131 K18 102.7(5) . 2_764
W35 O131 K18 97.9(5) . 2_764
W34 O132 W33 146.2(7) . .
W34 O132 K15 96.5(7) . .
W33 O132 K15 104.3(7) . .
W34 O133 W32 150.6(8) . .
W34 O133 K3 103.0(6) . .
W32 O133 K3 99.4(5) . .
P1 O134 W34 124.8(7) . .
P1 O134 W35 124.0(7) . .
W34 O134 W35 92.4(4) . .
P1 O134 W36 122.3(6) . .
W34 O134 W36 92.0(4) . .
W35 O134 W36 92.0(4) . .
W34 O135 W36 120.9(7) . .
W35 O136 W36 122.7(6) . .
W35 O137 W34 122.6(7) . .
W34 O138 K15 106.7(8) . .
W34 O138 K3 99.0(6) . .
K15 O138 K3 98.4(5) . .
W35 O139 K18 106.4(6) . 2_764
W35 O139 K19 106.4(6) . 3_565
K18 O139 K19 97.0(4) 2_764 3_565
W36 O140 K13 160.7(8) . .
W36 O140 K5 96.1(6) . 4_654
K13 O140 K5 100.4(5) . 4_654
W38 O1W K18 123.4(5) . 4_664
W37 O2W K17 88.8(5) . 3_475
W40 O3W K16 104.8(5) . .
K5 O7W K3 166.9(10) 4_654 .
K7 O8W K4 91.4(4) . .
K7 O8W K6 92.6(4) . 1_565
K4 O8W K6 174.1(5) . 1_565
K16 O9W K6 91.5(6) . .
K16 O9W K7 96.2(6) . 1_545
K6 O9W K7 88.1(5) . 1_545
K6 O10W K10 123.9(6) . .
K10 O11W K9 96.2(6) . .
K18 O12W K5 105.1(5) . .
K9 O14W K12 86.7(6) . .
K14 O15W K11 84.9(4) . .
K14 O18W K19 99.4(5) . .
K18 O25W K19 112.1(6) 4_654 .
K18 O25W K8 79.5(4) 4_654 .
K19 O25W K8 167.7(7) . .
K8 O26W K18 96.9(6) . 4_654
K7 O28W K11 123.2(6) . .
K16 O29W K7 103.8(7) 1_565 .

loop_
_geom_bond_atom_site_label_1
_geom_bond_atom_site_label_2
_geom_bond_distance
_geom_bond_site_symmetry_2
W1 O2 1.717(12) .
W1 O5 1.872(13) .
W1 O9 1.897(13) .
W1 O8 1.907(13) .
W1 O4 1.918(13) .
W1 O7 2.413(13) .
W2 O1 1.737(14) .
W2 O11 1.815(14) .
W2 O10 1.894(12) .
W2 O6 1.955(12) .
W2 O5 2.006(13) .
W2 O7 2.348(12) .
W2 K6 3.985(6) 1_565
W2 K10 4.072(5) 1_565
W3 O3 1.716(13) .
W3 O12 1.834(13) .
W3 O13 1.917(13) .
W3 O6 1.924(12) .
W3 O4 1.966(13) .
W3 O7 2.358(12) .
W3 K4 3.688(4) .
W3 K12 3.874(6) .
W4 O28 1.682(13) .
W4 O17 1.901(12) .
W4 O27 1.901(14) .
W4 O30 1.903(13) .
W4 O10 1.938(12) .
W4 O14 2.402(14) .
W4 K10 3.871(5) 1_565
W5 O26 1.727(14) .
W5 O33 1.752(14) .
W5 O27 1.890(14) .
W5 O25 1.901(12) .
W5 O11 2.101(14) .
W5 O16 2.455(12) .
W5 K1 3.866(4) .
W5 K6 3.892(5) 1_565
W6 O24 1.701(13) .
W6 O34 1.745(14) .
W6 O25 1.917(13) .
W6 O23 1.961(13) .
W6 O12 2.093(13) .
W6 O16 2.354(12) .
W6 K4 3.744(4) .
W6 K14 3.919(4) .
W6 K1 3.920(4) .
W6 K11 3.922(5) .
W6 K7 4.023(5) .
W7 O22 1.688(13) .
W7 O23 1.843(13) .
W7 O13 1.893(13) .
W7 O21 1.928(13) .
W7 O32 1.948(12) .
W7 O15 2.367(13) .
W7 K14 4.046(4) .
W8 O20 1.728(13) .
W8 O31 1.891(13) .
W8 O19 1.917(13) .
W8 O21 1.921(12) .
W8 O8 1.930(13) .
W8 O15 2.340(14) .
W8 K17 3.965(6) 3_475
W9 O18 1.718(13) .
W9 O19 1.875(13) .
W9 O29 1.882(13) .
W9 O9 1.932(13) .
W9 O17 1.947(12) .
W9 O14 2.330(14) .
W10 O44 1.700(14) .
W10 O43 1.860(14) .
W10 O38 1.899(12) .
W10 O45 1.952(13) .
W10 O64 1.958(13) .
W10 O57 2.377(12) .
W11 O54 1.728(14) .
W11 O42 1.755(14) .
W11 O53 1.927(13) .
W11 O43 1.952(14) .
W11 O63 2.104(13) .
W11 O55 2.370(13) .
W11 K1 3.821(4) .
W12 O52 1.724(15) .
W12 O41 1.744(14) .
W12 O53 1.883(13) .
W12 O51 1.945(15) .
W12 O59 2.134(13) .
W12 O55 2.406(13) .
W12 K3 3.857(5) .
W12 K14 3.865(4) .
W12 K1 3.950(4) .
W13 O50 1.704(13) .
W13 O51 1.876(15) .
W13 O60 1.909(14) .
W13 O49 1.915(13) .
W13 O40 1.952(14) .
W13 O56 2.367(13) .
W13 K3 3.793(5) .
W13 K19 3.928(7) .
W13 K14 4.058(4) .
W14 O48 1.705(12) .
W14 O47 1.883(13) .
W14 O39 1.910(14) .
W14 O61 1.936(13) .
W14 O49 1.942(13) .
W14 O56 2.340(14) .
W14 K17 3.880(6) 3_475
W15 O46 1.696(16) .
W15 O62 1.864(12) .
W15 O45 1.894(13) .
W15 O47 1.915(13) .
W15 O37 1.921(13) .
W15 O57 2.379(12) .
W15 K15 4.130(13) 3_475
W16 O69 1.723(14) .
W16 O67 1.860(14) .
W16 O65 1.886(13) .
W16 O61 1.888(13) .
W16 O62 1.967(12) .
W16 O58 2.431(13) .
W16 K7 4.113(5) 4_654
W17 O70 1.724(13) .
W17 O63 1.802(13) .
W17 O64 1.864(12) .
W17 O66 1.963(14) .
W17 O65 2.001(13) .
W17 O58 2.325(12) .
W17 K6 3.821(5) 4_664
W18 O68 1.734(14) .
W18 O59 1.789(13) .
W18 O66 1.905(14) .
W18 O60 1.913(13) .
W18 O67 1.974(14) .
W18 O58 2.374(12) .
W18 K4 4.001(4) 4_654
W19 O71 1.718(13) .
W19 O80 1.788(13) .
W19 O79 1.920(14) .
W19 O76 1.947(13) .
W19 O75 2.002(13) .
W19 O77 2.373(12) .
W20 O72 1.697(16) .
W20 O75 1.882(13) .
W20 O74 1.882(14) .
W20 O82 1.912(12) .
W20 O83 1.947(13) .
W20 O77 2.409(12) .
W21 O73 1.731(13) .
W21 O78 1.812(16) .
W21 O76 1.905(13) .
W21 O81 1.920(13) .
W21 O74 1.978(14) .
W21 O77 2.361(12) .
W22 O97 1.705(13) .
W22 O96 1.870(12) .
W22 O98 1.907(12) .
W22 O99 1.930(13) .
W22 O79 1.933(14) .
W22 O85 2.369(13) .
W22 K4 3.635(4) .
W23 O87 1.746(15) .
W23 O100 1.850(13) .
W23 O82 1.906(12) .
W23 O98 1.912(12) .
W23 O88 1.913(12) .
W23 O85 2.360(14) .
W23 K9 3.969(5) 3_565
W24 O89 1.722(13) .
W24 O88 1.891(12) .
W24 O102 1.891(12) .
W24 O83 1.906(13) .
W24 O90 1.909(13) .
W24 O84 2.352(12) .
W24 K9 3.810(5) 3_565
W25 O91 1.717(12) .
W25 O92 1.852(13) .
W25 O90 1.914(13) .
W25 O81 1.921(13) .
W25 O101 1.958(12) .
W25 O84 2.386(12) .
W25 K16 4.002(8) .
W26 O103 1.725(13) .
W26 O93 1.754(14) .
W26 O94 1.941(13) .
W26 O92 1.957(13) .
W26 O78 2.081(16) .
W26 O86 2.340(14) .
W26 K9 3.812(5) .
W26 K2 3.862(4) .
W26 K8 3.962(5) .
W27 O104 1.726(14) .
W27 O95 1.737(14) .
W27 O94 1.928(13) .
W27 O96 1.929(12) .
W27 O80 2.170(13) .
W27 O86 2.386(14) .
W27 K4 3.705(4) .
W27 K2 3.904(5) .
W28 O120 1.725(14) .
W28 O112 1.879(12) .
W28 O119 1.914(12) .
W28 O131 1.914(13) .
W28 O121 1.943(12) .
W28 O114 2.353(14) .
W28 K18 3.940(6) 2_764
W29 O118 1.723(14) .
W29 O119 1.887(12) .
W29 O111 1.918(12) .
W29 O129 1.923(13) .
W29 O117 1.954(12) .
W29 O113 2.333(13) .
W30 O116 1.719(14) .
W30 O127 1.852(13) .
W30 O117 1.901(12) .
W30 O110 1.917(12) .
W30 O128 1.950(13) .
W30 O113 2.368(12) .
W31 O126 1.714(14) .
W31 O109 1.751(14) .
W31 O127 1.928(13) .
W31 O125 1.945(14) .
W31 O130 2.117(13) .
W31 O115 2.343(12) .
W31 K5 3.726(6) 4_654
W31 K2 3.919(5) .
W32 O107 1.725(14) .
W32 O124 1.743(14) .
W32 O125 1.896(14) .
W32 O123 1.928(13) .
W32 O133 2.109(14) .
W32 O115 2.332(12) .
W32 K3 3.849(5) .
W32 K14 3.923(4) .
W32 K2 3.925(4) .
W33 O122 1.735(13) .
W33 O123 1.850(13) .
W33 O132 1.910(13) .
W33 O121 1.915(12) .
W33 O108 1.927(12) .
W33 O114 2.395(14) .
W33 K11 3.749(5) .
W33 K15 4.04(2) .
W34 O138 1.734(14) .
W34 O133 1.817(14) .
W34 O132 1.892(13) .
W34 O135 1.932(13) .
W34 O137 1.994(13) .
W34 O134 2.338(12) .
W34 K3 3.746(5) .
W34 K15 3.826(13) .
W35 O139 1.721(13) .
W35 O136 1.878(12) .
W35 O137 1.880(13) .
W35 O129 1.916(12) .
W35 O131 1.918(13) .
W35 O134 2.370(12) .
W35 K18 3.821(6) 2_764
W36 O140 1.715(14) .
W36 O130 1.819(13) .
W36 O128 1.890(13) .
W36 O135 1.962(13) .
W36 O136 2.008(12) .
W36 O134 2.371(12) .
W36 K5 3.808(6) 4_654
W37 O36 1.696(13) .
W37 O40 1.892(14) .
W37 O32 1.902(12) .
W37 O39 1.928(14) .
W37 O31 1.942(13) .
W37 O2W 2.265(15) .
W37 K14 3.648(4) .
W37 K17 3.875(6) 3_475
W38 O35 1.701(14) .
W38 O37 1.903(13) .
W38 O38 1.934(12) .
W38 O30 1.948(13) .
W38 O29 1.948(13) .
W38 O1W 2.306(14) .
W38 K1 4.137(4) .
W39 O106 1.729(14) .
W39 O108 1.893(12) .
W39 O99 1.913(13) .
W39 O112 1.946(12) .
W39 O100 1.965(13) .
W39 O4W 2.263(13) .
W40 O105 1.683(13) .
W40 O101 1.899(12) .
W40 O111 1.913(12) .
W40 O110 1.914(12) .
W40 O102 1.938(12) .
W40 O3W 2.346(13) .
P1 O114 1.516(14) .
P1 O113 1.546(13) .
P1 O115 1.581(13) .
P1 O134 1.592(13) .
P2 O84 1.517(13) .
P2 O85 1.538(14) .
P2 O86 1.543(15) .
P2 O77 1.561(13) .
P3 O16 1.511(13) .
P3 O14 1.515(14) .
P3 O15 1.546(14) .
P3 O7 1.566(14) .
P4 O57 1.526(12) .
P4 O56 1.529(14) .
P4 O55 1.551(14) .
P4 O58 1.564(14) .
P4 K1 3.867(7) .
K1 O42 2.609(15) .
K1 O35 2.615(15) .
K1 O34 2.678(14) .
K1 O33 2.684(15) .
K1 O36 2.685(14) .
K1 O41 2.819(14) .
K1 O55 2.942(14) .
K1 O16 3.003(13) .
K1 K14 3.810(6) .
K2 O106 2.620(14) .
K2 O105 2.633(14) .
K2 O107 2.657(14) .
K2 O103 2.666(14) .
K2 O109 2.704(15) .
K2 O104 2.724(15) .
K2 O86 2.990(15) .
K2 O115 3.066(14) .
K3 O71 2.767(14) 4_654
K3 O124 2.889(15) .
K3 O133 2.893(14) .
K3 O52 2.974(15) .
K3 O50 3.008(14) .
K3 O138 3.059(14) .
K3 O7W 3.14(3) .
K3 O51 3.234(15) .
K4 O68 2.636(15) 4_655
K4 O24 2.765(14) .
K4 O95 2.837(15) .
K4 O97 2.857(14) .
K4 O12 2.859(13) .
K4 O96 3.019(13) .
K4 O3 3.024(13) .
K4 O8W 3.089(15) .
K5 O73 2.643(14) .
K5 O126 2.674(15) 4_655
K5 O13W 2.71(2) .
K5 O130 2.901(14) 4_655
K5 O44 2.909(15) 4_645
K5 O12W 2.916(16) .
K5 O7W 3.10(3) 4_655
K5 O140 3.223(15) 4_655
K5 W31 3.727(6) 4_655
K5 W36 3.808(6) 4_655
K5 K18 4.408(8) .
K5 K13 4.641(11) 4_655
K6 O26 2.791(15) 1_545
K6 O70 2.815(14) 4_645
K6 O10W 2.820(17) .
K6 O91 2.842(13) .
K6 O9W 3.04(2) .
K6 O11 3.094(15) 1_545
K6 O65 3.187(14) 4_645
K6 O1 3.338(15) 1_545
K6 O8W 3.348(15) 1_545
K6 W17 3.821(5) 4_645
K6 W5 3.892(5) 1_545
K6 W2 3.985(6) 1_545
K7 O28W 2.700(17) .
K7 O8W 2.727(15) .
K7 O2 2.841(13) 3_575
K7 O25 2.862(14) .
K7 O29W 2.90(2) .
K7 O69 3.003(15) 4_655
K7 O97 3.039(14) .
K7 O9W 3.31(2) 1_565
K7 W16 4.113(5) 4_655
K7 K6 4.413(8) 1_565
K8 O26W 2.65(2) .
K8 O103 2.659(14) .
K8 O28 2.769(14) 1_545
K8 O109 2.815(15) .
K8 O120 2.830(14) 3_465
K8 O27W 2.862(19) .
K8 O24W 3.00(2) .
K8 O25W 3.416(18) .
K8 K18 3.986(8) 4_654
K8 K10 4.513(7) .
K9 O11W 2.807(19) .
K9 O14W 2.83(2) .
K9 O94 2.886(14) .
K9 O89 2.995(14) 3_465
K9 O93 3.035(15) .
K9 O88 3.038(13) 3_465
K9 O87 3.280(16) 3_465
K9 W24 3.810(5) 3_465
K9 K12 3.945(8) .
K9 W23 3.969(5) 3_465
K9 K10 4.162(7) .
K10 O93 2.724(15) .
K10 O11W 2.784(19) .
K10 O17W 2.840(16) .
K10 O10W 2.936(17) .
K10 O28 2.936(14) 1_545
K10 O87 2.965(16) 3_465
K10 O10 3.129(13) 1_545
K10 O1 3.375(15) 1_545
K10 W4 3.871(5) 1_545
K10 W2 4.072(5) 1_545
K10 K13 4.215(11) 4_655
K11 O34 2.647(14) .
K11 O18 2.655(14) 3_575
K11 O122 2.736(14) .
K11 O6W 2.78(2) .
K11 O41 2.829(15) .
K11 O28W 2.841(17) .
K11 O15W 2.848(16) .
K11 O108 3.373(13) .
K11 K14 3.808(6) .
K12 O89 2.708(14) 3_465
K12 O95 2.762(16) .
K12 O3 2.764(14) .
K12 O19W 2.81(2) .
K12 O14W 2.92(2) .
K12 O13 3.411(15) .
K13 O140 2.807(17) .
K13 O87 2.991(18) 2_764
K13 K10 4.215(11) 4_654
K13 K5 4.641(11) 4_654
K13 K9 4.806(10) 4_654
K14 O18W 2.648(16) .
K14 O15W 2.792(16) .
K14 O41 2.809(14) .
K14 O34 2.869(14) .
K14 O124 2.890(15) .
K14 O40 2.995(14) .
K14 O32 3.019(13) .
K14 O51 3.134(15) .
K14 O23 3.152(14) .
K14 O36 3.342(13) .
K15 O21W 1.38(3) .
K15 O52 2.707(19) .
K15 O46 2.82(2) 3_575
K15 O138 2.95(3) .
K15 O31W 2.96(3) .
K15 O132 3.12(2) .
K15 O122 3.20(3) .
K15 W15 4.130(13) 3_575
K16 O26 2.723(15) 1_545
K16 O9W 2.80(2) .
K16 O29W 2.89(2) 1_545
K16 O3W 2.889(14) .
K16 O23W 2.91(2) .
K16 O91 3.117(15) .
K16 O101 3.125(14) .
K16 O20 3.238(15) 3_565
K16 K7 4.556(9) 1_545
K17 O116 2.773(15) 1_565
K17 O54 2.794(15) .
K17 O39 2.870(15) 3_575
K17 O31 2.879(14) 3_575
K17 O2W 3.191(16) 3_575
K17 O48 3.206(14) 3_575
K17 O20 3.377(14) 3_575
K17 W37 3.875(6) 3_575
K17 W14 3.880(6) 3_575
K17 W8 3.965(6) 3_575
K18 O12W 2.629(17) .
K18 O26W 2.68(2) 4_655
K18 O25W 2.771(18) 4_655
K18 O126 2.883(15) 4_655
K18 O139 2.960(14) 2_765
K18 O131 3.050(14) 2_765
K18 O120 3.113(15) 2_765
K18 O1W 3.269(15) 4_645
K18 W35 3.821(6) 2_765
K18 W28 3.940(6) 2_765
K18 K8 3.986(8) 4_655
K19 O18W 2.726(17) .
K19 O32W 2.79(2) .
K19 O5W 2.84(2) .
K19 O25W 2.925(19) .
K19 O50 2.930(15) .
K19 O118 3.177(16) 3_465
K19 O124 3.187(16) .
K19 O40 3.213(15) .
K19 O129 3.332(14) 3_465
K19 O139 3.342(15) 3_465
O1 K6 3.338(15) 1_565
O1 K10 3.375(15) 1_565
O2 K7 2.841(13) 3_475
O10 K10 3.129(13) 1_565
O11 K6 3.094(15) 1_565
O18 K11 2.655(14) 3_475
O20 K16 3.238(15) 3_465
O20 K17 3.377(14) 3_475
O26 K16 2.723(15) 1_565
O26 K6 2.791(15) 1_565
O28 K8 2.769(14) 1_565
O28 K10 2.936(14) 1_565
O31 K17 2.879(14) 3_475
O39 K17 2.870(15) 3_475
O44 K5 2.909(15) 4_664
O46 K15 2.82(2) 3_475
O48 K17 3.206(14) 3_475
O65 K6 3.187(14) 4_664
O68 K4 2.636(15) 4_654
O69 K7 3.003(15) 4_654
O70 K6 2.815(14) 4_664
O71 K3 2.767(14) 4_655
O87 K10 2.965(16) 3_565
O87 K13 2.991(18) 2_765
O87 K9 3.280(16) 3_565
O88 K9 3.038(13) 3_565
O89 K12 2.708(14) 3_565
O89 K9 2.995(14) 3_565
O116 K17 2.773(15) 1_545
O118 K19 3.177(16) 3_565
O120 K8 2.830(14) 3_565
O120 K18 3.113(15) 2_764
O126 K5 2.674(15) 4_654
O126 K18 2.883(15) 4_654
O129 K19 3.332(14) 3_565
O130 K5 2.901(14) 4_654
O131 K18 3.050(14) 2_764
O139 K18 2.960(14) 2_764
O139 K19 3.342(15) 3_565
O140 K5 3.223(15) 4_654
O1W K18 3.269(15) 4_664
O2W K17 3.191(16) 3_475
O7W K5 3.10(3) 4_654
O8W K6 3.348(15) 1_565
O9W K7 3.31(2) 1_545
O16W O35W 0.76(3) .
O25W K18 2.771(18) 4_654
O26W K18 2.68(2) 4_654
O29W K16 2.89(2) 1_565
